data_4131116
loop_
_publ_author_name
'Liu, Fupin'
'Gao, Cong-Li'
'Deng, Qingming'
'Zhu, Xianjun'
'Kostanyan, Aram'
'Westerstr\"om, Rasmus'
'Wang, Song'
'Tan, Yuan-Zhi'
'Tao, Jun'
'Xie, Su-Yuan'
'Popov, Alexey A.'
'Greber, Thomas'
'Yang, Shangfeng'

_publ_section_title
;
 Triangular Monometallic Cyanide Cluster Entrapped in Carbon Cage with
 Geometry-Dependent Molecular Magnetism.
;
_journal_issue 44
_journal_name_full 'Journal of the American Chemical Society'
_journal_page_first 14764
_journal_page_last 14771
_journal_paper_doi 10.1021/jacs.6b09329
_journal_volume 138
_journal_year 2016
_chemical_formula_moiety
;
Tb CN C82, Ni N4 C36 H44, 2 (C6 H6)
;
_chemical_formula_sum 'C131 H56 N5 Ni Tb'
_chemical_formula_weight 1917.43
_chemical_name_common ;TbNC@Cs(6)-C82/Ni(OEP)/2benzene;
_space_group_crystal_system monoclinic
_space_group_IT_number 12
_space_group_name_Hall '-C 2y'
_space_group_name_H-M_alt 'C 1 2/m 1'
_atom_sites_solution_hydrogens geom
_atom_sites_solution_primary direct
_atom_sites_solution_secondary difmap
_audit_creation_method SHELXL-2014/7
_cell_angle_alpha 90
_cell_angle_beta 93.987(6)
_cell_angle_gamma 90
_cell_formula_units_Z 4
_cell_length_a 25.3335(14)
_cell_length_b 15.0135(11)
_cell_length_c 19.8630(13)
_cell_measurement_reflns_used 3013
_cell_measurement_temperature 100(2)
_cell_measurement_theta_max 63.7480
_cell_measurement_theta_min 3.9460
_cell_volume 7536.5(9)
_computing_cell_refinement
;
CrysAlisPro, Agilent Technologies,
Version 1.171.36.28 (release 01-02-2013 CrysAlis171 .NET)
(compiled Feb  1 2013,16:14:44)
;
_computing_data_collection
;
CrysAlisPro, Agilent Technologies,
Version 1.171.36.28 (release 01-02-2013 CrysAlis171 .NET)
(compiled Feb  1 2013,16:14:44)
;
_computing_data_reduction
;
CrysAlisPro, Agilent Technologies,
Version 1.171.36.28 (release 01-02-2013 CrysAlis171 .NET)
(compiled Feb  1 2013,16:14:44)
;
_computing_molecular_graphics 'Bruker SHELXTL'
_computing_publication_material 'Bruker SHELXTL'
_computing_structure_refinement 'SHELXL-2014/7 (Sheldrick, 2014)'
_computing_structure_solution 'SHELXS-97 (Sheldrick, 1990)'
_diffrn_ambient_temperature 100(2)
_diffrn_detector_area_resol_mean 10.3415
_diffrn_measured_fraction_theta_full 0.963
_diffrn_measured_fraction_theta_max 0.963
_diffrn_measurement_device_type 'SuperNova, Dual, Cu at zero, Atlas'
_diffrn_measurement_method '\w scans'
_diffrn_radiation_type CuK\a
_diffrn_radiation_wavelength 1.54178
_diffrn_reflns_av_R_equivalents 0.0900
_diffrn_reflns_av_unetI/netI 0.1026
_diffrn_reflns_Laue_measured_fraction_full 0.963
_diffrn_reflns_Laue_measured_fraction_max 0.963
_diffrn_reflns_limit_h_max 19
_diffrn_reflns_limit_h_min -29
_diffrn_reflns_limit_k_max 17
_diffrn_reflns_limit_k_min -16
_diffrn_reflns_limit_l_max 23
_diffrn_reflns_limit_l_min -22
_diffrn_reflns_number 14934
_diffrn_reflns_point_group_measured_fraction_full 0.963
_diffrn_reflns_point_group_measured_fraction_max 0.963
_diffrn_reflns_theta_full 66.052
_diffrn_reflns_theta_max 66.052
_diffrn_reflns_theta_min 3.424
_diffrn_source 'SuperNova (Cu) X-ray Source'
_exptl_absorpt_coefficient_mu 5.421
_exptl_absorpt_correction_T_max 0.9478
_exptl_absorpt_correction_T_min 0.8993
_exptl_absorpt_correction_type multi-scan
_exptl_absorpt_process_details
;
CrysAlisPro, Agilent Technologies,
Version 1.171.36.28 (release 01-02-2013 CrysAlis171 .NET)
(compiled Feb  1 2013,16:14:44)
Empirical absorption correction using spherical harmonics,
 implemented in SCALE3 ABSPACK scaling algorithm.
;
_exptl_crystal_colour black
_exptl_crystal_density_diffrn 1.690
_exptl_crystal_density_method 'not measured'
_exptl_crystal_description block
_exptl_crystal_F_000 3880
_exptl_crystal_size_max 0.020
_exptl_crystal_size_mid 0.010
_exptl_crystal_size_min 0.010
_refine_diff_density_max 1.009
_refine_diff_density_min -0.599
_refine_diff_density_rms 0.101
_refine_ls_extinction_method none
_refine_ls_goodness_of_fit_ref 1.035
_refine_ls_hydrogen_treatment constr
_refine_ls_matrix_type full
_refine_ls_number_parameters 996
_refine_ls_number_reflns 6607
_refine_ls_number_restraints 1177
_refine_ls_restrained_S_all 1.149
_refine_ls_R_factor_all 0.1473
_refine_ls_R_factor_gt 0.1010
_refine_ls_shift/su_max 0.009
_refine_ls_shift/su_mean 0.000
_refine_ls_structure_factor_coef Fsqd
_refine_ls_weighting_details 'w=1/[\s^2^(Fo^2^)+(0.1516P)^2^+32.0498P] where P=(Fo^2^+2Fc^2^)/3'
_refine_ls_weighting_scheme calc
_refine_ls_wR_factor_gt 0.2512
_refine_ls_wR_factor_ref 0.3004
_reflns_Friedel_coverage 0.000
_reflns_number_gt 4139
_reflns_number_total 6607
_reflns_threshold_expression 'I > 2\s(I)'
_cod_data_source_file ja6b09329_si_002.cif
_cod_data_source_block tbc83nii
_cod_original_sg_symbol_H-M 'C 2/m'
_cod_database_code 4131116
_shelx_shelxl_version_number 2014/7
_shelx_space_group_comment
;
The symmetry employed for this shelxl refinement is uniquely defined
by the following loop, which should always be used as a source of
symmetry information in preference to the above space-group names.
They are only intended as comments.
;
_shelx_estimated_absorpt_t_min 0.899
_shelx_estimated_absorpt_t_max 0.948

loop_
_space_group_symop_operation_xyz
'x, y, z'
'-x, y, -z'
'x+1/2, y+1/2, z'
'-x+1/2, y+1/2, -z'
'-x, -y, -z'
'x, -y, z'
'-x+1/2, -y+1/2, -z'
'x+1/2, -y+1/2, z'

loop_
_atom_site_label
_atom_site_type_symbol
_atom_site_fract_x
_atom_site_fract_y
_atom_site_fract_z
_atom_site_U_iso_or_equiv
_atom_site_adp_type
_atom_site_occupancy
_atom_site_site_symmetry_order
_atom_site_calc_flag
_atom_site_refinement_flags_posn
_atom_site_refinement_flags_adp
_atom_site_refinement_flags_occupancy
_atom_site_disorder_assembly
_atom_site_disorder_group
Tb1 Tb 0.66291(13) 0.91165(15) 0.7220(2) 0.0320(7) Uani 0.215(3) 1 d . . P A 1
N1 N 0.7281(8) 1.0000 0.6947(13) 0.185(11) Uani 1 2 d S T P A 1
C83 C 0.6988(10) 1.0000 0.6566(12) 0.188(17) Uani 1 2 d S T P A 1
Tb2 Tb 0.6864(3) 0.8940(4) 0.7484(3) 0.0320(7) Uani 0.093(2) 1 d . . P B 2
Tb3 Tb 0.6528(6) 0.9048(11) 0.6995(10) 0.0320(7) Uani 0.041(3) 1 d . . P C 3
Tb4 Tb 0.6696(15) 0.906(2) 0.7549(18) 0.0320(7) Uani 0.019(2) 1 d . . P D 4
Tb5 Tb 0.655(2) 0.908(4) 0.690(3) 0.58(4) Uiso 0.124(3) 1 d . . P E 5
Tb6 Tb 0.6217(11) 1.0000 0.6781(14) 0.0320(7) Uani 0.0177(14) 2 d S T P F 6
C01A C 0.5932(8) 0.8212(16) 0.5613(11) 0.081(5) Uani 0.5 1 d D U P A 1
C02A C 0.5577(7) 0.8651(14) 0.6021(10) 0.063(4) Uani 0.5 1 d D U P A 1
C03A C 0.5692(9) 0.8340(18) 0.6657(10) 0.060(5) Uani 0.5 1 d D U P A 1
C04A C 0.6133(9) 0.7712(18) 0.6602(12) 0.077(6) Uani 0.5 1 d D U P A 1
C05A C 0.6355(11) 0.788(2) 0.5995(13) 0.093(6) Uani 0.5 1 d D U P A 1
C06A C 0.6858(14) 0.769(2) 0.5894(13) 0.098(6) Uani 0.5 1 d D U P A 1
C07A C 0.7210(10) 0.7401(18) 0.6503(12) 0.091(6) Uani 0.5 1 d D U P A 1
C08A C 0.6973(10) 0.7282(19) 0.7055(11) 0.077(6) Uani 0.5 1 d D U P A 1
C09A C 0.6464(8) 0.7453(12) 0.7116(9) 0.065(5) Uani 0.5 1 d D U P A 1
C10A C 0.6414(9) 0.7829(12) 0.7858(9) 0.069(4) Uani 0.5 1 d D U P A 1
C11A C 0.6023(11) 0.8575(18) 0.7940(11) 0.075(5) Uani 0.5 1 d . U P A 1
C12A C 0.5609(7) 0.8924(16) 0.7261(10) 0.065(4) Uani 0.5 1 d . U P A 1
C13A C 0.5642(7) 1.0488(18) 0.7624(13) 0.090(5) Uani 0.5 1 d . U P A 1
C14A C 0.5457(4) 1.0000 0.7089(9) 0.087(4) Uani 1 2 d S TU P A 1
C15A C 0.5444(7) 0.9515(13) 0.5910(10) 0.076(4) Uani 0.5 1 d D U P A 1
C16A C 0.5971(5) 1.0000 0.8232(7) 0.092(4) Uani 1 2 d DS TU P A 1
C17A C 0.6199(7) 0.9121(13) 0.8378(8) 0.063(4) Uani 0.5 1 d D U P A 1
C18A C 0.6736(6) 0.9162(8) 0.8780(6) 0.038(3) Uani 0.5 1 d D U P A 1
C19A C 0.7143(10) 0.8587(12) 0.8676(7) 0.056(4) Uani 0.5 1 d . U P A 1
C20A C 0.6903(9) 0.7864(12) 0.8185(8) 0.066(4) Uani 0.5 1 d D U P A 1
C21A C 0.7271(11) 0.7492(17) 0.7740(12) 0.086(5) Uani 0.5 1 d D U P A 1
C22A C 0.7721(12) 0.773(2) 0.7777(11) 0.071(5) Uani 0.5 1 d D U P A 1
C23A C 0.7910(7) 0.8420(16) 0.8225(10) 0.062(5) Uani 0.5 1 d D U P A 1
C24A C 0.7712(9) 0.8857(19) 0.8660(14) 0.067(5) Uani 0.5 1 d . U P A 1
C25A C 0.7854(6) 1.0000 0.8786(7) 0.096(4) Uani 1 2 d DS TU P A 1
C26A C 0.6901(5) 1.0000 0.8942(5) 0.071(3) Uani 1 2 d DS TU P A 1
C27A C 0.7994(8) 0.7819(13) 0.7104(9) 0.083(5) Uani 0.5 1 d D U P A 1
C28A C 0.7774(10) 0.7648(16) 0.6556(13) 0.085(5) Uani 0.5 1 d D U P A 1
C29A C 0.7910(8) 0.8178(16) 0.5980(10) 0.083(5) Uani 0.5 1 d D U P A 1
C30A C 0.7060(12) 0.8175(19) 0.5382(15) 0.114(6) Uani 0.5 1 d D U P A 1
C31A C 0.8403(7) 0.8979(17) 0.7842(12) 0.096(5) Uani 0.5 1 d D U P A 1
C32A C 0.8492(5) 1.0000 0.7972(11) 0.108(3) Uani 1 2 d S TU P A 1
C33A C 0.8398(8) 0.8461(16) 0.7137(10) 0.076(5) Uani 0.5 1 d D U P A 1
C34A C 0.8485(9) 0.9010(17) 0.6538(12) 0.102(6) Uani 0.5 1 d D U P A 1
C35A C 0.8260(8) 0.8858(14) 0.6020(10) 0.104(3) Uani 0.5 1 d D U P A 1
C36A C 0.7550(9) 0.8413(15) 0.5464(11) 0.093(5) Uani 0.5 1 d D U P A 1
C37A C 0.6678(9) 0.8720(17) 0.5010(12) 0.098(6) Uani 0.5 1 d D U P A 1
C38A C 0.6183(9) 0.8719(18) 0.5137(12) 0.090(5) Uani 0.5 1 d D U P A 1
C39A C 0.8151(8) 0.9628(15) 0.5437(10) 0.104(3) Uani 0.5 1 d D U P A 1
C40A C 0.7703(8) 0.9346(15) 0.5116(12) 0.104(3) Uani 0.5 1 d D U P A 1
C41A C 0.6026(8) 0.9601(16) 0.5040(10) 0.100(6) Uani 0.5 1 d D U P A 1
C42A C 0.8643(5) 1.0000 0.6699(9) 0.108(3) Uani 1 2 d DS TU P A 1
C43A C 0.8228(10) 1.0515(16) 0.5683(12) 0.132(7) Uani 0.5 1 d D U P A 1
C44A C 0.7373(8) 1.0000 0.4885(9) 0.130(5) Uani 1 2 d DS TU P A 1
C45A C 0.6816(9) 0.9559(13) 0.4814(9) 0.106(6) Uani 0.5 1 d D U P A 1
C46A C 0.7430(6) 1.0398(12) 0.8942(7) 0.072(4) Uani 0.5 1 d D U P A 1
C47A C 0.8243(6) 1.0250(16) 0.8421(9) 0.089(5) Uani 0.5 1 d D U P A 1
C48A C 0.7940(10) 1.210(2) 0.6487(14) 0.111(7) Uani 0.5 1 d D U P A 1
C49A C 0.5688(6) 1.0000 0.5383(8) 0.092(4) Uani 1 2 d DS TU P A 1
C50A C 0.5773(8) 1.0909(14) 0.5618(11) 0.092(5) Uani 0.5 1 d D U P A 1
C51A C 0.5540(8) 1.0988(15) 0.6261(12) 0.083(5) Uani 0.5 1 d D U P A 1
C52A C 0.5374(4) 1.0000 0.6459(9) 0.086(4) Uani 1 2 d DS TU P A 1
C53A C 0.6140(10) 1.148(2) 0.5567(15) 0.099(6) Uani 0.5 1 d D U P A 1
C54A C 0.6498(11) 1.1109(19) 0.5170(15) 0.116(7) Uani 0.5 1 d D U P A 1
C55A C 0.6454(8) 1.0000 0.4863(8) 0.119(5) Uani 1 2 d DS TU P A 1
C56A C 0.6277(11) 1.233(2) 0.6052(18) 0.086(7) Uani 0.5 1 d D U P A 1
C57A C 0.6004(12) 1.229(3) 0.6750(16) 0.097(7) Uani 0.5 1 d D U P A 1
C58A C 0.5652(11) 1.157(2) 0.6882(16) 0.084(6) Uani 0.5 1 d D U P A 1
C59A C 0.6852(10) 1.247(2) 0.6119(13) 0.087(6) Uani 0.5 1 d D U P A 1
C60A C 0.7199(8) 1.2103(17) 0.5699(11) 0.095(6) Uani 0.5 1 d D U P A 1
C61A C 0.6986(10) 1.1413(16) 0.5147(12) 0.121(6) Uani 0.5 1 d D U P A 1
C62A C 0.7419(8) 1.0826(15) 0.5042(10) 0.106(6) Uani 0.5 1 d D U P A 1
C63A C 0.8345(8) 1.1554(16) 0.6734(12) 0.102(6) Uani 0.5 1 d D U P A 1
C64A C 0.7580(7) 1.2506(13) 0.7006(10) 0.083(5) Uani 0.5 1 d D U P A 1
C65A C 0.8504(8) 1.0689(15) 0.6264(12) 0.110(6) Uani 0.5 1 d D U P A 1
C66A C 0.7515(9) 1.1294(17) 0.8691(17) 0.084(6) Uani 0.5 1 d D U P A 1
C67A C 0.6411(8) 1.0705(15) 0.8651(11) 0.091(5) Uani 0.5 1 d D U P A 1
C68A C 0.6527(11) 1.150(2) 0.8473(16) 0.129(6) Uani 0.5 1 d D U P A 1
C69A C 0.8447(9) 1.1223(17) 0.7454(14) 0.107(6) Uani 0.5 1 d D U P A 1
C70A C 0.8068(13) 1.169(2) 0.7940(14) 0.120(7) Uani 0.5 1 d D U P A 1
C71A C 0.8071(11) 1.1245(19) 0.8361(14) 0.113(7) Uani 0.5 1 d D U P A 1
C72A C 0.8656(5) 1.0280(17) 0.7385(10) 0.108(3) Uani 0.5 1 d D U P A 1
C73A C 0.7135(10) 1.232(2) 0.7981(14) 0.097(7) Uani 0.5 1 d D U P A 1
C74A C 0.7707(9) 1.1923(19) 0.5843(14) 0.118(7) Uani 0.5 1 d D U P A 1
C75A C 0.7659(13) 1.224(3) 0.7707(15) 0.099(7) Uani 0.5 1 d D U P A 1
C76A C 0.7030(9) 1.268(2) 0.6788(12) 0.082(6) Uani 0.5 1 d D U P A 1
C77A C 0.5738(10) 1.1282(18) 0.7589(18) 0.098(6) Uani 0.5 1 d D U P A 1
C78A C 0.6159(12) 1.187(3) 0.7923(16) 0.110(7) Uani 0.5 1 d D U P A 1
C79A C 0.7052(11) 1.1816(18) 0.8530(17) 0.101(6) Uani 0.5 1 d D U P A 1
C80A C 0.7889(9) 1.1176(16) 0.5381(12) 0.127(6) Uani 0.5 1 d D U P A 1
C81A C 0.6778(10) 1.268(2) 0.7422(15) 0.113(6) Uani 0.5 1 d D U P A 1
C82A C 0.6275(10) 1.246(2) 0.7386(18) 0.114(7) Uani 0.5 1 d D U P A 1
Ni1P Ni 0.51898(5) 1.0000 0.91810(7) 0.0297(4) Uani 1 2 d S T P G 1
N1P N 0.52045(17) 0.8689(3) 0.9164(2) 0.0308(11) Uani 1 1 d . . . G 1
N2P N 0.5762(2) 1.0000 0.9901(3) 0.0309(15) Uani 1 2 d S T P G 1
N3P N 0.4641(2) 1.0000 0.8433(3) 0.0306(15) Uani 1 2 d S T P G 1
C01P C 0.5426(2) 0.7208(4) 0.9391(3) 0.0387(14) Uani 1 1 d . . . G 1
C02P C 0.5524(2) 0.8124(4) 0.9555(3) 0.0319(13) Uani 1 1 d . . . G 1
C03P C 0.5903(2) 0.8407(4) 1.0043(3) 0.0324(13) Uani 1 1 d . . . G 1
H03P H 0.6099 0.7962 1.0292 0.039 Uiso 1 1 calc R U . G 1
C04P C 0.6016(2) 0.9271(4) 1.0195(3) 0.0300(12) Uani 1 1 d . . . G 1
C05P C 0.6438(2) 0.9559(4) 1.0678(3) 0.0319(13) Uani 1 1 d . . . G 1
C06P C 0.5036(2) 1.2793(5) 0.8872(3) 0.0384(14) Uani 1 1 d . . . G 1
C07P C 0.4901(2) 1.1875(4) 0.8749(3) 0.0316(13) Uani 1 1 d . . . G 1
C08P C 0.4527(2) 1.1598(4) 0.8252(3) 0.0360(14) Uani 1 1 d . . . G 1
H08P H 0.4337 1.2043 0.7997 0.043 Uiso 1 1 calc R U . G 1
C09P C 0.4414(2) 1.0729(4) 0.8103(3) 0.0320(13) Uani 1 1 d . . . G 1
C10P C 0.4054(2) 1.0447(5) 0.7545(3) 0.0388(14) Uani 1 1 d . . . G 1
C11P C 0.5720(3) 0.6436(4) 0.9713(4) 0.0466(17) Uani 1 1 d . . . G 1
H11A H 0.5514 0.5885 0.9619 0.056 Uiso 1 1 calc R U . G 1
H11B H 0.5753 0.6525 1.0208 0.056 Uiso 1 1 calc R U . G 1
C12P C 0.6819(2) 0.8921(5) 1.1045(3) 0.0417(16) Uani 1 1 d . . . G 1
H12A H 0.6622 0.8390 1.1185 0.050 Uiso 1 1 calc R U . G 1
H12B H 0.6978 0.9213 1.1457 0.050 Uiso 1 1 calc R U . G 1
C13P C 0.4798(3) 1.3560(4) 0.8475(4) 0.0471(17) Uani 1 1 d . . . G 1
H13A H 0.4864 1.4116 0.8735 0.056 Uiso 1 1 calc R U . G 1
H13B H 0.4410 1.3475 0.8412 0.056 Uiso 1 1 calc R U . G 1
C14P C 0.3769(2) 1.1080(5) 0.7061(3) 0.0459(17) Uani 1 1 d . . . G 1
H14A H 0.3617 1.1570 0.7320 0.055 Uiso 1 1 calc R U . G 1
H14B H 0.3472 1.0762 0.6815 0.055 Uiso 1 1 calc R U . G 1
C15P C 0.6271(3) 0.6323(5) 0.9460(4) 0.058(2) Uani 1 1 d . . . G 1
H15A H 0.6447 0.5812 0.9685 0.088 Uiso 1 1 calc R U . G 1
H15B H 0.6241 0.6223 0.8971 0.088 Uiso 1 1 calc R U . G 1
H15C H 0.6480 0.6863 0.9560 0.088 Uiso 1 1 calc R U . G 1
C16P C 0.7257(3) 0.8627(6) 1.0607(4) 0.0524(19) Uani 1 1 d . . . G 1
H16A H 0.7495 0.8215 1.0863 0.079 Uiso 1 1 calc R U . G 1
H16B H 0.7102 0.8327 1.0203 0.079 Uiso 1 1 calc R U . G 1
H16C H 0.7458 0.9149 1.0475 0.079 Uiso 1 1 calc R U . G 1
C17P C 0.5021(3) 1.3657(5) 0.7788(4) 0.056(2) Uani 1 1 d . . . G 1
H17A H 0.4854 1.4166 0.7549 0.084 Uiso 1 1 calc R U . G 1
H17B H 0.5404 1.3755 0.7847 0.084 Uiso 1 1 calc R U . G 1
H17C H 0.4950 1.3113 0.7524 0.084 Uiso 1 1 calc R U . G 1
C18P C 0.4130(3) 1.1479(6) 0.6547(4) 0.056(2) Uani 1 1 d . . . G 1
H18A H 0.3925 1.1885 0.6245 0.084 Uiso 1 1 calc R U . G 1
H18B H 0.4420 1.1806 0.6787 0.084 Uiso 1 1 calc R U . G 1
H18C H 0.4276 1.0998 0.6282 0.084 Uiso 1 1 calc R U . G 1
C01S C 0.6945(4) 0.5000 0.7860(5) 0.054(3) Uani 1 2 d S T P H 1
H01S H 0.7059 0.5000 0.8326 0.064 Uiso 1 2 calc R U P H 1
C02S C 0.6408(4) 0.5000 0.7665(6) 0.060(3) Uani 1 2 d S T P H 1
H02S H 0.6154 0.5000 0.7995 0.072 Uiso 1 2 calc R U P H 1
C03S C 0.6250(5) 0.5000 0.7001(6) 0.080(4) Uani 1 2 d S T P H 1
H03S H 0.5884 0.5000 0.6863 0.097 Uiso 1 2 calc R U P H 1
C04S C 0.6620(5) 0.5000 0.6522(6) 0.078(4) Uani 1 2 d S T P H 1
H04S H 0.6509 0.5000 0.6055 0.094 Uiso 1 2 calc R U P H 1
C05S C 0.7141(4) 0.5000 0.6722(6) 0.062(3) Uani 1 2 d S T P H 1
H05S H 0.7395 0.5000 0.6392 0.074 Uiso 1 2 calc R U P H 1
C06S C 0.7308(4) 0.5000 0.7385(5) 0.050(2) Uani 1 2 d S T P H 1
H06S H 0.7676 0.5000 0.7518 0.060 Uiso 1 2 calc R U P H 1
C07S C 0.5245(5) 0.6120(14) 0.5734(10) 0.084(8) Uani 0.5 1 d G . P I -1
H07S H 0.5419 0.5987 0.6161 0.101 Uiso 0.5 1 calc R U P I -1
C09S C 0.5512(5) 0.6014(13) 0.5151(11) 0.099(9) Uani 0.5 1 d G . P I -1
H09S H 0.5867 0.5808 0.5180 0.118 Uiso 0.5 1 calc R U P I -1
C08S C 0.5258(8) 0.6209(17) 0.4525(10) 0.115(13) Uani 0.5 1 d G . P I -1
H08S H 0.5441 0.6136 0.4126 0.138 Uiso 0.5 1 calc R U P I -1
C10S C 0.4738(9) 0.6510(17) 0.4482(8) 0.135(17) Uani 0.5 1 d G . P I -1
H10S H 0.4565 0.6643 0.4054 0.162 Uiso 0.5 1 calc R U P I -1
C11S C 0.4472(7) 0.6616(15) 0.5065(9) 0.131(14) Uani 0.5 1 d G . P I -1
H11S H 0.4116 0.6822 0.5036 0.157 Uiso 0.5 1 calc R U P I -1
C12S C 0.4725(6) 0.6421(16) 0.5691(8) 0.095(10) Uani 0.5 1 d G . P I -1
H12S H 0.4543 0.6494 0.6090 0.114 Uiso 0.5 1 calc R U P I -1

loop_
_atom_site_aniso_label
_atom_site_aniso_U_11
_atom_site_aniso_U_22
_atom_site_aniso_U_33
_atom_site_aniso_U_23
_atom_site_aniso_U_13
_atom_site_aniso_U_12
Tb1 0.0260(14) 0.0370(10) 0.032(2) 0.0054(12) -0.0035(12) -0.0048(9)
N1 0.084(12) 0.31(4) 0.160(19) 0.000 -0.001(12) 0.000
C83 0.080(14) 0.38(5) 0.100(15) 0.000 -0.008(12) 0.000
Tb2 0.0260(14) 0.0370(10) 0.032(2) 0.0054(12) -0.0035(12) -0.0048(9)
Tb3 0.0260(14) 0.0370(10) 0.032(2) 0.0054(12) -0.0035(12) -0.0048(9)
Tb4 0.0260(14) 0.0370(10) 0.032(2) 0.0054(12) -0.0035(12) -0.0048(9)
Tb6 0.0260(14) 0.0370(10) 0.032(2) 0.0054(12) -0.0035(12) -0.0048(9)
C01A 0.080(10) 0.089(11) 0.071(9) -0.030(9) -0.015(9) -0.020(9)
C02A 0.045(8) 0.075(10) 0.069(9) -0.017(8) -0.004(7) 0.002(8)
C03A 0.046(9) 0.059(9) 0.074(10) -0.027(9) -0.015(8) -0.003(8)
C04A 0.082(12) 0.060(9) 0.084(10) -0.030(9) -0.027(9) -0.007(9)
C05A 0.100(12) 0.081(12) 0.091(11) -0.042(10) -0.038(10) 0.023(10)
C06A 0.122(13) 0.074(12) 0.095(12) -0.036(11) 0.002(11) 0.041(11)
C07A 0.115(12) 0.065(10) 0.091(11) -0.019(9) 0.002(10) 0.044(10)
C08A 0.087(11) 0.051(9) 0.091(11) -0.009(10) -0.005(10) 0.027(9)
C09A 0.078(10) 0.034(7) 0.081(10) 0.003(7) -0.020(8) 0.004(8)
C10A 0.114(11) 0.044(8) 0.049(8) 0.018(7) 0.006(8) -0.024(8)
C11A 0.087(10) 0.087(10) 0.055(8) -0.016(8) 0.032(8) -0.052(9)
C12A 0.047(8) 0.092(10) 0.056(8) -0.029(9) 0.007(7) -0.041(8)
C13A 0.045(8) 0.119(11) 0.108(10) -0.018(10) 0.019(8) 0.014(8)
C14A 0.030(5) 0.136(10) 0.097(8) 0.000 0.016(6) 0.000
C15A 0.052(8) 0.086(10) 0.086(9) -0.010(9) -0.027(8) 0.002(8)
C16A 0.051(6) 0.163(11) 0.064(7) 0.000 0.023(6) 0.000
C17A 0.062(8) 0.097(10) 0.033(7) -0.015(7) 0.018(6) -0.042(8)
C18A 0.064(8) 0.029(6) 0.021(5) 0.008(5) 0.000(6) 0.006(6)
C19A 0.108(10) 0.040(7) 0.019(6) 0.011(6) -0.002(7) 0.032(8)
C20A 0.119(11) 0.042(8) 0.035(7) 0.007(6) 0.008(8) 0.036(8)
C21A 0.105(12) 0.064(9) 0.085(10) 0.000(9) -0.007(10) 0.051(9)
C22A 0.078(11) 0.065(10) 0.065(8) 0.012(8) -0.034(8) 0.029(10)
C23A 0.035(8) 0.077(10) 0.069(10) 0.015(8) -0.029(7) 0.004(8)
C24A 0.066(10) 0.086(11) 0.044(8) 0.004(8) -0.034(8) 0.018(9)
C25A 0.080(8) 0.146(11) 0.056(7) 0.000 -0.037(6) 0.000
C26A 0.076(7) 0.101(9) 0.035(5) 0.000 0.007(5) 0.000
C27A 0.078(9) 0.081(10) 0.091(10) -0.001(9) 0.005(9) 0.053(8)
C28A 0.095(11) 0.074(11) 0.088(10) -0.008(9) 0.016(10) 0.053(9)
C29A 0.070(10) 0.115(11) 0.062(8) -0.019(9) -0.003(8) 0.059(9)
C30A 0.123(12) 0.122(13) 0.096(12) -0.033(11) 0.004(11) 0.035(12)
C31A 0.039(8) 0.125(12) 0.119(11) 0.026(10) -0.030(9) 0.038(9)
C32A 0.024(3) 0.173(8) 0.124(6) 0.000 -0.011(4) 0.000
C33A 0.046(9) 0.099(11) 0.085(10) 0.035(9) 0.026(9) 0.048(8)
C34A 0.062(10) 0.146(12) 0.102(10) 0.048(10) 0.033(9) 0.039(10)
C35A 0.080(6) 0.157(8) 0.080(6) -0.005(6) 0.050(5) 0.035(6)
C36A 0.088(10) 0.112(12) 0.079(10) -0.016(10) -0.003(9) 0.028(10)
C37A 0.088(11) 0.151(13) 0.052(10) -0.031(10) -0.021(9) -0.004(11)
C38A 0.081(10) 0.128(12) 0.060(9) -0.019(10) -0.008(9) -0.027(10)
C39A 0.080(6) 0.157(8) 0.080(6) -0.005(6) 0.050(5) 0.035(6)
C40A 0.080(6) 0.157(8) 0.080(6) -0.005(6) 0.050(5) 0.035(6)
C41A 0.088(10) 0.137(13) 0.071(9) 0.004(9) -0.032(9) -0.029(9)
C42A 0.024(3) 0.173(8) 0.124(6) 0.000 -0.011(4) 0.000
C43A 0.088(11) 0.184(14) 0.130(13) 0.030(12) 0.052(11) 0.018(11)
C44A 0.135(11) 0.183(13) 0.075(8) 0.000 0.027(9) 0.000
C45A 0.115(12) 0.155(13) 0.044(7) -0.026(9) -0.015(9) -0.027(10)
C46A 0.070(8) 0.102(10) 0.042(6) -0.010(7) -0.016(7) 0.000(8)
C47A 0.042(7) 0.139(13) 0.081(8) 0.010(9) -0.031(7) -0.023(8)
C48A 0.078(11) 0.094(13) 0.162(14) 0.018(12) 0.006(12) -0.030(10)
C49A 0.082(8) 0.102(10) 0.085(9) 0.000 -0.049(7) 0.000
C50A 0.082(10) 0.081(10) 0.104(10) 0.027(9) -0.061(9) -0.003(9)
C51A 0.047(8) 0.086(11) 0.112(12) 0.010(10) -0.031(9) 0.007(9)
C52A 0.035(5) 0.103(9) 0.116(9) 0.000 -0.026(6) 0.000
C53A 0.095(12) 0.106(12) 0.088(11) 0.025(11) -0.045(10) -0.017(10)
C54A 0.128(13) 0.145(13) 0.070(12) 0.030(11) -0.025(11) -0.048(11)
C55A 0.126(11) 0.169(13) 0.056(7) 0.000 -0.031(9) 0.000
C56A 0.070(10) 0.087(13) 0.098(12) 0.005(11) -0.012(10) -0.002(10)
C57A 0.068(11) 0.092(12) 0.130(13) -0.017(12) -0.006(10) 0.017(10)
C58A 0.054(9) 0.076(12) 0.125(14) -0.020(12) 0.025(11) 0.022(9)
C59A 0.084(10) 0.087(12) 0.087(11) 0.005(10) -0.007(10) -0.028(9)
C60A 0.103(11) 0.111(12) 0.074(10) 0.006(10) 0.029(10) -0.052(11)
C61A 0.141(13) 0.147(14) 0.074(11) 0.019(11) 0.002(11) -0.078(11)
C62A 0.116(12) 0.149(13) 0.054(8) 0.023(10) 0.011(10) -0.063(11)
C63A 0.038(8) 0.096(12) 0.171(14) 0.023(12) 0.007(11) -0.026(9)
C64A 0.062(9) 0.063(9) 0.120(12) -0.025(9) -0.025(9) -0.018(8)
C65A 0.031(8) 0.166(13) 0.136(13) 0.020(12) 0.032(9) 0.000(10)
C66A 0.095(13) 0.081(12) 0.070(11) -0.010(9) -0.035(12) -0.020(12)
C67A 0.102(11) 0.114(12) 0.065(10) -0.011(9) 0.056(9) 0.005(10)
C68A 0.132(12) 0.140(13) 0.118(12) -0.019(12) 0.036(11) 0.010(12)
C69A 0.052(9) 0.132(12) 0.134(13) 0.009(12) -0.004(11) -0.061(9)
C70A 0.100(12) 0.117(13) 0.135(14) -0.011(12) -0.053(11) -0.057(11)
C71A 0.112(12) 0.120(13) 0.099(12) 0.003(11) -0.057(11) -0.051(11)
C72A 0.024(3) 0.173(8) 0.124(6) 0.000 -0.011(4) 0.000
C73A 0.072(11) 0.104(14) 0.114(13) -0.045(11) -0.003(11) -0.003(11)
C74A 0.110(13) 0.122(13) 0.127(13) 0.027(12) 0.040(12) -0.037(12)
C75A 0.077(12) 0.086(12) 0.129(13) -0.028(12) -0.038(12) -0.022(11)
C76A 0.069(10) 0.071(11) 0.101(12) -0.016(11) -0.031(10) 0.012(9)
C77A 0.057(10) 0.103(12) 0.138(13) -0.036(12) 0.028(11) 0.022(10)
C78A 0.081(12) 0.109(14) 0.141(14) -0.032(13) 0.026(11) 0.012(11)
C79A 0.099(11) 0.107(13) 0.095(12) -0.035(11) -0.014(11) 0.002(11)
C80A 0.106(12) 0.165(14) 0.116(12) 0.044(12) 0.044(11) -0.038(12)
C81A 0.085(11) 0.104(12) 0.147(13) -0.040(12) -0.010(11) 0.025(11)
C82A 0.082(11) 0.113(13) 0.147(14) -0.034(12) -0.007(11) 0.032(11)
Ni1P 0.0229(7) 0.0279(8) 0.0365(8) 0.000 -0.0103(5) 0.000
N1P 0.025(2) 0.029(3) 0.037(3) -0.002(2) -0.0049(19) -0.0015(19)
N2P 0.021(3) 0.030(4) 0.041(4) 0.000 -0.006(3) 0.000
N3P 0.017(3) 0.039(4) 0.035(3) 0.000 -0.002(3) 0.000
C01P 0.036(3) 0.033(3) 0.046(3) 0.006(3) -0.001(3) 0.003(3)
C02P 0.028(3) 0.028(3) 0.039(3) 0.002(3) -0.001(2) -0.002(2)
C03P 0.024(3) 0.035(3) 0.038(3) 0.004(3) -0.001(2) 0.005(2)
C04P 0.019(3) 0.032(3) 0.038(3) 0.001(3) -0.004(2) 0.002(2)
C05P 0.021(3) 0.042(3) 0.032(3) 0.003(3) -0.006(2) 0.000(2)
C06P 0.029(3) 0.040(4) 0.045(3) 0.005(3) -0.002(3) -0.001(3)
C07P 0.024(3) 0.028(3) 0.041(3) 0.005(3) -0.004(2) 0.000(2)
C08P 0.022(3) 0.040(4) 0.044(3) 0.005(3) -0.005(2) 0.007(2)
C09P 0.024(3) 0.030(3) 0.040(3) 0.003(3) -0.007(2) 0.003(2)
C10P 0.027(3) 0.053(4) 0.035(3) 0.003(3) -0.009(2) 0.004(3)
C11P 0.050(4) 0.027(3) 0.061(4) 0.003(3) -0.008(3) -0.001(3)
C12P 0.033(3) 0.052(4) 0.039(3) 0.005(3) -0.012(3) 0.002(3)
C13P 0.043(4) 0.027(3) 0.069(5) 0.003(3) -0.009(3) 0.003(3)
C14P 0.032(3) 0.059(4) 0.044(4) 0.006(3) -0.013(3) 0.004(3)
C15P 0.053(4) 0.044(4) 0.078(5) 0.005(4) -0.001(4) 0.018(3)
C16P 0.036(3) 0.072(5) 0.048(4) 0.008(4) -0.003(3) 0.021(3)
C17P 0.045(4) 0.046(4) 0.075(5) 0.019(4) -0.011(4) -0.002(3)
C18P 0.051(4) 0.071(5) 0.044(4) 0.013(4) -0.017(3) 0.007(4)
C01S 0.047(6) 0.067(7) 0.046(5) 0.000 -0.003(5) 0.000
C02S 0.045(6) 0.075(8) 0.058(6) 0.000 0.005(5) 0.000
C03S 0.049(7) 0.127(13) 0.062(7) 0.000 -0.019(6) 0.000
C04S 0.069(8) 0.128(13) 0.035(5) 0.000 -0.011(6) 0.000
C05S 0.053(6) 0.085(9) 0.047(6) 0.000 0.006(5) 0.000
C06S 0.041(5) 0.065(7) 0.044(5) 0.000 0.003(4) 0.000
C07S 0.022(8) 0.095(19) 0.13(2) 0.007(15) -0.002(10) -0.002(9)
C09S 0.017(8) 0.13(2) 0.15(2) -0.049(19) 0.007(11) -0.023(10)
C08S 0.09(2) 0.10(2) 0.16(3) -0.06(2) 0.08(2) -0.006(18)
C10S 0.17(3) 0.15(3) 0.093(19) 0.05(2) 0.04(2) 0.11(3)
C11S 0.14(2) 0.13(3) 0.12(2) 0.06(2) 0.038(19) 0.10(2)
C12S 0.070(17) 0.11(2) 0.110(19) 0.011(17) 0.014(13) 0.022(15)

loop_
_atom_type_symbol
_atom_type_description
_atom_type_scat_dispersion_real
_atom_type_scat_dispersion_imag
_atom_type_scat_source
C C 0.0181 0.0091 'International Tables Vol C Tables 4.2.6.8 and 6.1.1.4'
N N 0.0311 0.0180 'International Tables Vol C Tables 4.2.6.8 and 6.1.1.4'
Ni Ni -3.0029 0.5091 'International Tables Vol C Tables 4.2.6.8 and 6.1.1.4'
Tb Tb -9.1472 9.1891 'International Tables Vol C Tables 4.2.6.8 and 6.1.1.4'
H H 0.0000 0.0000 'International Tables Vol C Tables 4.2.6.8 and 6.1.1.4'

loop_
_geom_angle_atom_site_label_1
_geom_angle_atom_site_label_2
_geom_angle_atom_site_label_3
_geom_angle
_geom_angle_site_symmetry_1
_geom_angle_site_symmetry_3
C83 Tb1 N1 27.2(7) . .
C83 Tb1 C11A 159.1(10) . .
N1 Tb1 C11A 153.9(8) . .
C83 Tb1 C10A 163.4(7) . .
N1 Tb1 C10A 144.5(8) . .
C11A Tb1 C10A 37.3(9) . .
C83 Tb1 C78A 175.8(10) . 6_575
N1 Tb1 C78A 156.6(10) . 6_575
C11A Tb1 C78A 18.1(9) . 6_575
C10A Tb1 C78A 19.4(8) . 6_575
C83 Tb1 C77A 140.4(10) . 6_575
N1 Tb1 C77A 157.1(7) . 6_575
C11A Tb1 C77A 23.4(8) . 6_575
C10A Tb1 C77A 53.6(8) . 6_575
C78A Tb1 C77A 35.6(8) 6_575 6_575
C83 Tb1 C09A 130.2(6) . .
N1 Tb1 C09A 133.7(6) . .
C11A Tb1 C09A 65.9(8) . .
C10A Tb1 C09A 37.5(6) . .
C78A Tb1 C09A 50.0(10) 6_575 .
C77A Tb1 C09A 68.9(8) 6_575 .
C83 Tb1 C82A 146.3(10) . 6_575
N1 Tb1 C82A 149.2(7) . 6_575
C11A Tb1 C82A 48.9(9) . 6_575
C10A Tb1 C82A 24.7(8) . 6_575
C78A Tb1 C82A 33.4(8) 6_575 6_575
C77A Tb1 C82A 53.7(9) 6_575 6_575
C09A Tb1 C82A 17.0(8) . 6_575
C83 Tb1 C12A 124.1(9) . .
N1 Tb1 C12A 146.3(7) . .
C11A Tb1 C12A 40.6(9) . .
C10A Tb1 C12A 68.4(8) . .
C78A Tb1 C12A 51.8(8) 6_575 .
C77A Tb1 C12A 17.3(7) 6_575 .
C09A Tb1 C12A 74.7(7) . .
C82A Tb1 C12A 62.4(8) 6_575 .
C83 Tb1 C17A 139.9(6) . .
N1 Tb1 C17A 125.3(7) . .
C11A Tb1 C17A 28.7(6) . .
C10A Tb1 C17A 54.0(7) . .
C78A Tb1 C17A 40.2(10) 6_575 .
C77A Tb1 C17A 45.6(9) 6_575 .
C09A Tb1 C17A 89.9(6) . .
C82A Tb1 C17A 73.6(9) 6_575 .
C12A Tb1 C17A 59.8(6) . .
C83 Tb1 Tb1 51.0(4) . 6_575
N1 Tb1 Tb1 53.2(3) . 6_575
C11A Tb1 Tb1 110.5(7) . 6_575
C10A Tb1 Tb1 143.8(5) . 6_575
C78A Tb1 Tb1 127.9(9) 6_575 6_575
C77A Tb1 Tb1 103.9(6) 6_575 6_575
C09A Tb1 Tb1 169.7(4) . 6_575
C82A Tb1 Tb1 157.6(7) 6_575 6_575
C12A Tb1 Tb1 96.4(6) . 6_575
C17A Tb1 Tb1 89.8(4) . 6_575
C83 Tb1 C68A 149.5(9) . 6_575
N1 Tb1 C68A 123.7(9) . 6_575
C11A Tb1 C68A 36.5(9) . 6_575
C10A Tb1 C68A 36.0(8) . 6_575
C78A Tb1 C68A 33.5(9) 6_575 6_575
C77A Tb1 C68A 59.8(10) 6_575 6_575
C09A Tb1 C68A 73.2(8) . 6_575
C82A Tb1 C68A 60.3(10) 6_575 6_575
C12A Tb1 C68A 76.9(8) . 6_575
C17A Tb1 C68A 27.4(8) . 6_575
Tb1 Tb1 C68A 110.1(7) 6_575 6_575
C83 N1 Tb1 70.4(14) . .
C83 N1 Tb1 70.4(14) . 6_575
Tb1 N1 Tb1 73.6(6) . 6_575
N1 C83 Tb1 82.3(16) . .
N1 C83 Tb1 82.3(16) . 6_575
Tb1 C83 Tb1 78.1(9) . 6_575
C53A C01A C05A 75(3) 6_575 .
C53A C01A C50A 67(3) 6_575 6_575
C05A C01A C50A 125(2) . 6_575
C05A C01A C38A 102(2) . .
C50A C01A C38A 68.4(19) 6_575 .
C53A C01A C02A 106(4) 6_575 .
C05A C01A C02A 111.1(18) . .
C50A C01A C02A 49.7(15) 6_575 .
C38A C01A C02A 118(2) . .
C53A C01A C56A 91(3) 6_575 6_575
C50A C01A C56A 134(2) 6_575 6_575
C38A C01A C56A 116(2) . 6_575
C02A C01A C56A 107(2) . 6_575
C05A C01A C54A 82.8(18) . 6_575
C50A C01A C54A 74.7(18) 6_575 6_575
C02A C01A C54A 121.0(19) . 6_575
C56A C01A C54A 97.5(17) 6_575 6_575
C51A C02A C50A 96(3) 6_575 6_575
C51A C02A C15A 50(2) 6_575 .
C50A C02A C15A 57.4(16) 6_575 .
C51A C02A C03A 71(3) 6_575 .
C50A C02A C03A 139(2) 6_575 .
C15A C02A C03A 121(2) . .
C51A C02A C01A 146(3) 6_575 .
C50A C02A C01A 63.6(17) 6_575 .
C15A C02A C01A 121(2) . .
C03A C02A C01A 105.6(16) . .
C51A C02A C58A 61(3) 6_575 6_575
C50A C02A C58A 139(2) 6_575 6_575
C15A C02A C58A 110.7(19) . 6_575
C01A C02A C58A 116.3(18) . 6_575
C51A C02A C53A 125(3) 6_575 6_575
C50A C02A C53A 46.9(16) 6_575 6_575
C15A C02A C53A 103.2(19) . 6_575
C03A C02A C53A 108.1(16) . 6_575
C58A C02A C53A 116.5(17) 6_575 6_575
C58A C03A C57A 104(6) 6_575 6_575
C58A C03A C51A 106(6) 6_575 6_575
C57A C03A C51A 146(3) 6_575 6_575
C58A C03A C02A 136(6) 6_575 .
C57A C03A C02A 120(2) 6_575 .
C58A C03A C04A 117(6) 6_575 .
C51A C03A C04A 129(2) 6_575 .
C02A C03A C04A 105.4(16) . .
C57A C03A C12A 117(2) 6_575 .
C51A C03A C12A 88.8(19) 6_575 .
C02A C03A C12A 120(2) . .
C04A C03A C12A 125.3(17) . .
C57A C03A C77A 95(2) 6_575 6_575
C51A C03A C77A 110.0(19) 6_575 6_575
C02A C03A C77A 142(2) . 6_575
C04A C03A C77A 105.3(16) . 6_575
C58A C03A Tb1 75(6) 6_575 .
C57A C03A Tb1 75(2) 6_575 .
C51A C03A Tb1 97.1(17) 6_575 .
C02A C03A Tb1 110.4(17) . .
C04A C03A Tb1 70.7(12) . .
C12A C03A Tb1 66.6(10) . .
C77A C03A Tb1 60.3(9) 6_575 .
C57A C04A C56A 152(8) 6_575 6_575
C57A C04A C09A 87(7) 6_575 .
C56A C04A C09A 119(3) 6_575 .
C57A C04A C05A 156(7) 6_575 .
C09A C04A C05A 116.6(18) . .
C57A C04A C03A 51(7) 6_575 .
C56A C04A C03A 113(3) 6_575 .
C09A C04A C03A 124.7(18) . .
C05A C04A C03A 107.8(18) . .
C57A C04A C82A 59(6) 6_575 6_575
C56A C04A C82A 147(3) 6_575 6_575
C05A C04A C82A 143.2(19) . 6_575
C03A C04A C82A 98.7(19) . 6_575
C56A C04A C58A 127(3) 6_575 6_575
C09A C04A C58A 110.6(19) . 6_575
C05A C04A C58A 120(2) . 6_575
C82A C04A C58A 85(2) 6_575 6_575
C57A C04A Tb1 92(7) 6_575 .
C56A C04A Tb1 107(2) 6_575 .
C09A C04A Tb1 68.4(12) . .
C05A C04A Tb1 93.0(18) . .
C03A C04A Tb1 78.3(13) . .
C82A C04A Tb1 67.6(15) 6_575 .
C58A C04A Tb1 71.8(15) 6_575 .
C56A C05A C06A 113(9) 6_575 .
C56A C05A C59A 98(8) 6_575 6_575
C56A C05A C53A 123(9) 6_575 6_575
C06A C05A C53A 113(3) . 6_575
C59A C05A C53A 134(3) 6_575 6_575
C56A C05A C01A 93(8) 6_575 .
C06A C05A C01A 136(2) . .
C59A C05A C01A 156(3) 6_575 .
C56A C05A C04A 50(9) 6_575 .
C06A C05A C04A 123(2) . .
C59A C05A C04A 102(2) 6_575 .
C53A C05A C04A 120(2) 6_575 .
C01A C05A C04A 101.5(19) . .
C56A C05A C57A 50(9) 6_575 6_575
C06A C05A C57A 129(2) . 6_575
C59A C05A C57A 107(2) 6_575 6_575
C53A C05A C57A 114(3) 6_575 6_575
C01A C05A C57A 96(2) . 6_575
C59A C06A C60A 124(8) 6_575 6_575
C59A C06A C05A 83(6) 6_575 .
C60A C06A C05A 147(4) 6_575 .
C59A C06A C30A 159(8) 6_575 .
C05A C06A C30A 114(3) . .
C60A C06A C07A 86(3) 6_575 .
C05A C06A C07A 117(2) . .
C30A C06A C07A 121(3) . .
C59A C06A C56A 74(6) 6_575 6_575
C60A C06A C56A 160(4) 6_575 6_575
C30A C06A C56A 125(3) . 6_575
C07A C06A C56A 111(2) . 6_575
C60A C06A C76A 108(3) 6_575 6_575
C05A C06A C76A 94.6(18) . 6_575
C30A C06A C76A 141(3) . 6_575
C56A C06A C76A 88(2) 6_575 6_575
C76A C07A C59A 92(4) 6_575 6_575
C59A C07A C08A 101(2) 6_575 .
C76A C07A C64A 83(3) 6_575 6_575
C59A C07A C64A 162(3) 6_575 6_575
C08A C07A C64A 73.9(18) . 6_575
C76A C07A C28A 128(4) 6_575 .
C59A C07A C28A 135(3) 6_575 .
C08A C07A C28A 118(2) . .
C76A C07A C06A 107(3) 6_575 .
C08A C07A C06A 115.7(19) . .
C64A C07A C06A 156(3) 6_575 .
C28A C07A C06A 120(2) . .
C76A C07A C60A 140(4) 6_575 6_575
C59A C07A C60A 50.9(18) 6_575 6_575
C08A C07A C60A 147.7(18) . 6_575
C64A C07A C60A 127(2) 6_575 6_575
C28A C07A C60A 85.0(19) . 6_575
C76A C07A C48A 132(3) 6_575 6_575
C59A C07A C48A 127(3) 6_575 6_575
C08A C07A C48A 123(2) . 6_575
C64A C07A C48A 50.7(15) 6_575 6_575
C06A C07A C48A 112(2) . 6_575
C60A C07A C48A 77.5(15) 6_575 6_575
C76A C08A C81A 160(6) 6_575 6_575
C81A C08A C07A 167(4) 6_575 .
C76A C08A C09A 112(4) 6_575 .
C81A C08A C09A 48(2) 6_575 .
C07A C08A C09A 124.0(19) . .
C76A C08A C21A 132(5) 6_575 .
C81A C08A C21A 63(2) 6_575 .
C07A C08A C21A 119(2) . .
C09A C08A C21A 107.3(16) . .
C76A C08A C64A 67(4) 6_575 6_575
C81A C08A C64A 128(3) 6_575 6_575
C07A C08A C64A 54.0(16) . 6_575
C09A C08A C64A 157(2) . 6_575
C21A C08A C64A 66.1(16) . 6_575
C81A C08A C59A 135(3) 6_575 6_575
C09A C08A C59A 87.7(15) . 6_575
C21A C08A C59A 149(2) . 6_575
C64A C08A C59A 89.6(16) 6_575 6_575
C76A C08A C73A 144(6) 6_575 6_575
C81A C08A C73A 47(2) 6_575 6_575
C07A C08A C73A 132(2) . 6_575
C09A C08A C73A 89.7(14) . 6_575
C64A C08A C73A 81.6(15) 6_575 6_575
C59A C08A C73A 150(2) 6_575 6_575
C76A C08A C82A 126(5) 6_575 6_575
C07A C08A C82A 137.3(19) . 6_575
C21A C08A C82A 93.5(16) . 6_575
C64A C08A C82A 152(2) 6_575 6_575
C59A C08A C82A 101.5(17) 6_575 6_575
C73A C08A C82A 76.1(15) 6_575 6_575
C76A C08A Tb1 96(6) 6_575 .
C81A C08A Tb1 71(3) 6_575 .
C07A C08A Tb1 97.2(17) . .
C09A C08A Tb1 60.5(12) . .
C21A C08A Tb1 80.8(13) . .
C64A C08A Tb1 96.7(15) 6_575 .
C59A C08A Tb1 83.8(14) 6_575 .
C73A C08A Tb1 69.4(12) 6_575 .
C82A C08A Tb1 59.7(11) 6_575 .
C82A C09A C81A 97(4) 6_575 6_575
C82A C09A C08A 140(3) 6_575 .
C82A C09A C04A 96(3) 6_575 .
C81A C09A C04A 165(3) 6_575 .
C08A C09A C04A 123.2(18) . .
C82A C09A C57A 77(3) 6_575 6_575
C81A C09A C57A 173(3) 6_575 6_575
C08A C09A C57A 142(2) . 6_575
C81A C09A C10A 67(2) 6_575 .
C08A C09A C10A 107.2(15) . .
C04A C09A C10A 121.3(16) . .
C57A C09A C10A 105.6(19) 6_575 .
C82A C09A C76A 158(4) 6_575 6_575
C81A C09A C76A 62(2) 6_575 6_575
C04A C09A C76A 104.6(16) . 6_575
C57A C09A C76A 123.7(19) 6_575 6_575
C10A C09A C76A 123.0(16) . 6_575
C82A C09A Tb1 83(3) 6_575 .
C81A C09A Tb1 92(2) 6_575 .
C08A C09A Tb1 92.4(16) . .
C04A C09A Tb1 82.3(14) . .
C57A C09A Tb1 84.0(19) 6_575 .
C10A C09A Tb1 66.4(9) . .
C76A C09A Tb1 90.5(15) 6_575 .
C78A C10A C82A 99(4) 6_575 6_575
C78A C10A C20A 128(3) 6_575 .
C82A C10A C20A 132(2) 6_575 .
C82A C10A C11A 103(2) 6_575 .
C20A C10A C11A 120.2(17) . .
C78A C10A C81A 154(3) 6_575 6_575
C82A C10A C81A 58.0(19) 6_575 6_575
C20A C10A C81A 73.8(16) . 6_575
C11A C10A C81A 149.9(19) . 6_575
C78A C10A C68A 68(3) 6_575 6_575
C82A C10A C68A 164(3) 6_575 6_575
C20A C10A C68A 60.0(15) . 6_575
C11A C10A C68A 62.2(17) . 6_575
C81A C10A C68A 132(2) 6_575 6_575
C78A C10A C09A 118(3) 6_575 .
C20A C10A C09A 109.1(15) . .
C11A C10A C09A 117.3(16) . .
C68A C10A C09A 155.8(17) 6_575 .
C78A C10A C73A 148(4) 6_575 6_575
C82A C10A C73A 109(2) 6_575 6_575
C11A C10A C73A 136.7(19) . 6_575
C81A C10A C73A 51.4(15) 6_575 6_575
C68A C10A C73A 81.4(19) 6_575 6_575
C09A C10A C73A 86.4(14) . 6_575
C78A C10A Tb1 81(3) 6_575 .
C82A C10A Tb1 86(2) 6_575 .
C20A C10A Tb1 89.4(12) . .
C11A C10A Tb1 68.6(10) . .
C81A C10A Tb1 86.2(13) 6_575 .
C68A C10A Tb1 82.0(13) 6_575 .
C09A C10A Tb1 76.1(9) . .
C73A C10A Tb1 84.7(12) 6_575 .
C78A C11A C77A 118(4) 6_575 6_575
C78A C11A C17A 118(5) 6_575 .
C77A C11A C17A 123(4) 6_575 .
C77A C11A C10A 122(3) 6_575 .
C17A C11A C10A 111(3) . .
C78A C11A C68A 68(4) 6_575 6_575
C77A C11A C68A 170(3) 6_575 6_575
C17A C11A C68A 50.3(17) . 6_575
C10A C11A C68A 61.5(19) . 6_575
C78A C11A C12A 119(4) 6_575 .
C17A C11A C12A 121(3) . .
C10A C11A C12A 120.4(16) . .
C68A C11A C12A 161.1(18) 6_575 .
C78A C11A C13A 156(4) 6_575 6_575
C17A C11A C13A 83(2) . 6_575
C10A C11A C13A 152.0(17) . 6_575
C68A C11A C13A 132.0(19) 6_575 6_575
C78A C11A C67A 108(4) 6_575 6_575
C77A C11A C67A 133(3) 6_575 6_575
C10A C11A C67A 100.7(19) . 6_575
C12A C11A C67A 129.2(19) . 6_575
C13A C11A C67A 92.8(15) 6_575 6_575
C78A C11A Tb1 87(4) 6_575 .
C77A C11A Tb1 88(2) 6_575 .
C17A C11A Tb1 88.9(12) . .
C10A C11A Tb1 74.1(10) . .
C68A C11A Tb1 84.3(14) 6_575 .
C12A C11A Tb1 78.7(10) . .
C13A C11A Tb1 82.6(11) 6_575 .
C67A C11A Tb1 86.1(9) 6_575 .
C77A C12A C58A 105(4) 6_575 6_575
C77A C12A C13A 77(3) 6_575 6_575
C58A C12A C13A 168(3) 6_575 6_575
C77A C12A C03A 111(4) 6_575 .
C13A C12A C03A 161(2) 6_575 .
C77A C12A C14A 129(3) 6_575 .
C58A C12A C14A 124(2) 6_575 .
C13A C12A C14A 52.6(18) 6_575 .
C03A C12A C14A 115.9(18) . .
C58A C12A C11A 105(2) 6_575 .
C13A C12A C11A 74.2(19) 6_575 .
C03A C12A C11A 109.4(19) . .
C14A C12A C11A 124.4(15) . .
C77A C12A C51A 151(4) 6_575 6_575
C58A C12A C51A 49.4(18) 6_575 6_575
C13A C12A C51A 125(2) 6_575 6_575
C14A C12A C51A 74.4(13) . 6_575
C11A C12A C51A 143.7(16) . 6_575
C77A C12A Tb1 73(2) 6_575 .
C58A C12A Tb1 84.6(19) 6_575 .
C13A C12A Tb1 84.5(12) 6_575 .
C03A C12A Tb1 81.2(12) . .
C14A C12A Tb1 95.8(9) . .
C11A C12A Tb1 60.7(9) . .
C51A C12A Tb1 88.9(9) 6_575 .
C12A C13A C14A 85(2) 6_575 .
C77A C13A C14A 123(3) . .
C12A C13A C13A 140.8(19) 6_575 6_575
C77A C13A C13A 167.9(14) . 6_575
C14A C13A C13A 57.1(12) . 6_575
C12A C13A C16A 148(2) 6_575 .
C77A C13A C16A 113(3) . .
C14A C13A C16A 118.8(19) . .
C13A C13A C16A 62.7(10) 6_575 .
C12A C13A C11A 68.2(19) 6_575 6_575
C14A C13A C11A 148(2) . 6_575
C13A C13A C11A 141.6(10) 6_575 6_575
C16A C13A C11A 81.7(12) . 6_575
C12A C13A Tb1 71.0(13) 6_575 6_575
C77A C13A Tb1 65.4(14) . 6_575
C14A C13A Tb1 99.4(12) . 6_575
C13A C13A Tb1 102.5(5) 6_575 6_575
C16A C13A Tb1 83.3(8) . 6_575
C11A C13A Tb1 56.9(8) 6_575 6_575
C52A C14A C13A 144.2(13) . 6_575
C52A C14A C13A 144.2(13) . .
C13A C14A C13A 66(2) 6_575 .
C52A C14A C12A 102.8(9) . .
C13A C14A C12A 107.3(16) . .
C52A C14A C12A 102.8(9) . 6_575
C13A C14A C12A 107.3(16) 6_575 6_575
C12A C14A C12A 145.8(15) . 6_575
C51A C15A C50A 79(2) 6_575 6_575
C51A C15A C52A 83.5(19) 6_575 .
C50A C15A C52A 143.6(16) 6_575 .
C50A C15A C02A 53.9(15) 6_575 .
C52A C15A C02A 115.8(17) . .
C51A C15A C49A 139(2) 6_575 .
C50A C15A C49A 65.2(16) 6_575 .
C52A C15A C49A 113.9(15) . .
C02A C15A C49A 119.1(17) . .
C51A C15A C15A 136.3(17) 6_575 6_575
C50A C15A C15A 121.3(16) 6_575 6_575
C52A C15A C15A 56.9(9) . 6_575
C02A C15A C15A 163.3(11) . 6_575
C49A C15A C15A 59.8(8) . 6_575
C17A C16A C17A 129.1(14) 6_575 .
C17A C16A C13A 85.0(11) 6_575 .
C17A C16A C13A 137.9(13) . .
C17A C16A C13A 137.9(13) 6_575 6_575
C17A C16A C13A 85.0(11) . 6_575
C13A C16A C13A 54.6(19) . 6_575
C17A C16A C67A 103.1(13) . .
C13A C16A C67A 111.8(13) . .
C13A C16A C67A 160.0(13) 6_575 .
C17A C16A C67A 103.1(13) 6_575 6_575
C13A C16A C67A 160.0(13) . 6_575
C13A C16A C67A 111.8(13) 6_575 6_575
C67A C16A C67A 76.5(17) . 6_575
C17A C16A Tb1 60.3(8) 6_575 6_575
C17A C16A Tb1 107.5(9) . 6_575
C13A C16A Tb1 64.9(8) . 6_575
C13A C16A Tb1 88.9(9) 6_575 6_575
C67A C16A Tb1 71.3(8) . 6_575
C67A C16A Tb1 103.0(8) 6_575 6_575
C17A C16A Tb1 107.5(9) 6_575 .
C17A C16A Tb1 60.3(8) . .
C13A C16A Tb1 88.9(9) . .
C13A C16A Tb1 64.9(8) 6_575 .
C67A C16A Tb1 103.0(8) . .
C67A C16A Tb1 71.3(8) 6_575 .
Tb1 C16A Tb1 52.3(2) 6_575 .
C67A C17A C68A 74(3) 6_575 6_575
C67A C17A C11A 153(4) 6_575 .
C68A C17A C11A 80(2) 6_575 .
C67A C17A C16A 95(3) 6_575 .
C68A C17A C16A 161.7(18) 6_575 .
C11A C17A C16A 110(2) . .
C68A C17A C18A 52.7(15) 6_575 .
C11A C17A C18A 130(2) . .
C16A C17A C18A 113.1(12) . .
C67A C17A C78A 131(3) 6_575 6_575
C68A C17A C78A 57.2(18) 6_575 6_575
C16A C17A C78A 131.4(15) . 6_575
C18A C17A C78A 108.8(16) . 6_575
C67A C17A C77A 172(2) 6_575 6_575
C68A C17A C77A 103.9(19) 6_575 6_575
C16A C17A C77A 85.2(12) . 6_575
C18A C17A C77A 151.4(15) . 6_575
C78A C17A C77A 47.0(13) 6_575 6_575
C67A C17A Tb1 108(2) 6_575 .
C68A C17A Tb1 79.5(16) 6_575 .
C11A C17A Tb1 62.5(11) . .
C16A C17A Tb1 90.7(9) . .
C18A C17A Tb1 92.8(9) . .
C78A C17A Tb1 63.4(12) 6_575 .
C77A C17A Tb1 64.1(8) 6_575 .
C67A C18A C68A 71(2) 6_575 6_575
C67A C18A C26A 97(2) 6_575 .
C68A C18A C26A 162.8(18) 6_575 .
C67A C18A C19A 144(2) 6_575 .
C68A C18A C19A 74.1(18) 6_575 .
C26A C18A C19A 113.4(15) . .
C68A C18A C17A 52.4(16) 6_575 .
C26A C18A C17A 114.0(12) . .
C19A C18A C17A 123.2(14) . .
C67A C18A C79A 123(2) 6_575 6_575
C68A C18A C79A 52.5(17) 6_575 6_575
C26A C18A C79A 134.6(14) . 6_575
C17A C18A C79A 103.0(13) . 6_575
C67A C18A C46A 145(2) 6_575 6_575
C68A C18A C46A 135.5(18) 6_575 6_575
C26A C18A C46A 50.7(9) . 6_575
C19A C18A C46A 62.9(13) . 6_575
C17A C18A C46A 152.5(11) . 6_575
C79A C18A C46A 84.5(12) 6_575 6_575
C79A C19A C66A 118(4) 6_575 6_575
C79A C19A C18A 112(4) 6_575 .
C66A C19A C18A 129(2) 6_575 .
C79A C19A C24A 121(4) 6_575 .
C18A C19A C24A 125(2) . .
C66A C19A C20A 119(2) 6_575 .
C18A C19A C20A 105.5(18) . .
C24A C19A C20A 120.7(18) . .
C79A C19A C68A 62(3) 6_575 6_575
C66A C19A C68A 166(3) 6_575 6_575
C18A C19A C68A 49.8(15) . 6_575
C24A C19A C68A 160.8(19) . 6_575
C20A C19A C68A 56.6(16) . 6_575
C79A C19A C46A 172(4) 6_575 6_575
C66A C19A C46A 56.1(19) 6_575 6_575
C18A C19A C46A 73.0(11) . 6_575
C24A C19A C46A 52.6(15) . 6_575
C20A C19A C46A 158.6(14) . 6_575
C68A C19A C46A 121.7(17) 6_575 6_575
C66A C19A C73A 97(2) 6_575 6_575
C18A C19A C73A 125.3(17) . 6_575
C24A C19A C73A 97.9(17) . 6_575
C68A C19A C73A 78.5(17) 6_575 6_575
C46A C19A C73A 143.9(16) 6_575 6_575
C73A C20A C79A 107(4) 6_575 6_575
C73A C20A C10A 115(3) 6_575 .
C79A C20A C10A 135(3) 6_575 .
C79A C20A C21A 115(3) 6_575 .
C10A C20A C21A 107.4(16) . .
C73A C20A C68A 160(4) 6_575 6_575
C79A C20A C68A 67(2) 6_575 6_575
C10A C20A C68A 67.9(17) . 6_575
C21A C20A C68A 160(2) . 6_575
C73A C20A C19A 107(4) 6_575 .
C10A C20A C19A 129.1(16) . .
C21A C20A C19A 114(2) . .
C68A C20A C19A 62.9(15) 6_575 .
C73A C20A C81A 59(3) 6_575 6_575
C79A C20A C81A 164(3) 6_575 6_575
C10A C20A C81A 57.2(13) . 6_575
C21A C20A C81A 50.7(14) . 6_575
C68A C20A C81A 124(2) 6_575 6_575
C19A C20A C81A 156.6(18) . 6_575
C73A C20A C78A 132(3) 6_575 6_575
C79A C20A C78A 116(3) 6_575 6_575
C21A C20A C78A 124.6(17) . 6_575
C68A C20A C78A 49.0(16) 6_575 6_575
C19A C20A C78A 110.5(16) . 6_575
C81A C20A C78A 75.6(16) 6_575 6_575
C73A C20A Tb1 92(3) 6_575 .
C79A C20A Tb1 104(2) 6_575 .
C10A C20A Tb1 60.9(9) . .
C21A C20A Tb1 88.8(12) . .
C68A C20A Tb1 72.0(14) 6_575 .
C19A C20A Tb1 91.7(9) . .
C81A C20A Tb1 71.9(12) 6_575 .
C78A C20A Tb1 58.7(11) 6_575 .
C73A C21A C75A 114(5) 6_575 6_575
C73A C21A C22A 111(5) 6_575 .
C73A C21A C81A 85(4) 6_575 6_575
C75A C21A C81A 148(3) 6_575 6_575
C22A C21A C81A 156(3) . 6_575
C75A C21A C20A 122(3) 6_575 .
C22A C21A C20A 120(3) . .
C81A C21A C20A 75.6(19) 6_575 .
C73A C21A C08A 118(4) 6_575 .
C75A C21A C08A 115(3) 6_575 .
C22A C21A C08A 121(3) . .
C20A C21A C08A 108.8(17) . .
C73A C21A C64A 154(5) 6_575 6_575
C75A C21A C64A 58(2) 6_575 6_575
C22A C21A C64A 63.7(18) . 6_575
C81A C21A C64A 93.6(18) 6_575 6_575
C20A C21A C64A 151.7(19) . 6_575
C08A C21A C64A 58.0(14) . 6_575
C73A C21A C76A 127(4) 6_575 6_575
C75A C21A C76A 102(2) 6_575 6_575
C22A C21A C76A 109(2) . 6_575
C81A C21A C76A 47.6(14) 6_575 6_575
C20A C21A C76A 118.0(17) . 6_575
C64A C21A C76A 46.1(10) 6_575 6_575
C75A C21A C79A 99(3) 6_575 6_575
C22A C21A C79A 96(2) . 6_575
C81A C21A C79A 99.5(19) 6_575 6_575
C08A C21A C79A 131.0(16) . 6_575
C64A C21A C79A 147(2) 6_575 6_575
C76A C21A C79A 137.9(16) 6_575 6_575
C75A C22A C21A 51(10) 6_575 .
C75A C22A C70A 118(10) 6_575 6_575
C21A C22A C70A 150(4) . 6_575
C75A C22A C23A 116(10) 6_575 .
C21A C22A C23A 122(3) . .
C75A C22A C27A 77(10) 6_575 .
C21A C22A C27A 117(2) . .
C70A C22A C27A 79(2) 6_575 .
C23A C22A C27A 108.8(19) . .
C75A C22A C73A 60(10) 6_575 6_575
C70A C22A C73A 128(3) 6_575 6_575
C23A C22A C73A 99(2) . 6_575
C27A C22A C73A 136(2) . 6_575
C75A C22A C64A 46(10) 6_575 6_575
C21A C22A C64A 74.0(19) . 6_575
C70A C22A C64A 120(3) 6_575 6_575
C23A C22A C64A 144(3) . 6_575
C73A C22A C64A 95(2) 6_575 6_575
C71A C23A C70A 97(5) 6_575 6_575
C71A C23A C24A 66(3) 6_575 .
C70A C23A C24A 160(5) 6_575 .
C71A C23A C22A 159(4) 6_575 .
C70A C23A C22A 62(4) 6_575 .
C24A C23A C22A 134(2) . .
C71A C23A C66A 87(4) 6_575 6_575
C70A C23A C66A 168(4) 6_575 6_575
C22A C23A C66A 113.0(19) . 6_575
C71A C23A C75A 160(4) 6_575 6_575
C70A C23A C75A 64(4) 6_575 6_575
C24A C23A C75A 131(2) . 6_575
C66A C23A C75A 110.0(18) 6_575 6_575
C71A C23A C31A 53(3) 6_575 .
C70A C23A C31A 47(4) 6_575 .
C24A C23A C31A 113(2) . .
C22A C23A C31A 107.5(16) . .
C66A C23A C31A 133(2) 6_575 .
C75A C23A C31A 107.2(17) 6_575 .
C66A C24A C71A 140(6) 6_575 6_575
C66A C24A C23A 106(5) 6_575 .
C66A C24A C46A 79(5) 6_575 6_575
C71A C24A C46A 138(3) 6_575 6_575
C23A C24A C46A 157(3) . 6_575
C71A C24A C19A 142(3) 6_575 .
C23A C24A C19A 108(2) . .
C46A C24A C19A 72.7(16) 6_575 .
C66A C24A C25A 124(5) 6_575 .
C71A C24A C25A 92(2) 6_575 .
C23A C24A C25A 122(2) . .
C19A C24A C25A 116.5(19) . .
C66A C24A C70A 112(6) 6_575 6_575
C46A C24A C70A 151(2) 6_575 6_575
C19A C24A C70A 114(2) . 6_575
C25A C24A C70A 115(2) . 6_575
C71A C24A C79A 125(3) 6_575 6_575
C23A C24A C79A 91(2) . 6_575
C46A C24A C79A 90.6(17) 6_575 6_575
C25A C24A C79A 133.2(18) . 6_575
C70A C24A C79A 97(2) 6_575 6_575
C66A C24A C47A 159(6) 6_575 6_575
C71A C24A C47A 51.8(19) 6_575 6_575
C23A C24A C47A 82.8(19) . 6_575
C46A C24A C47A 86.1(17) 6_575 6_575
C19A C24A C47A 149.1(19) . 6_575
C70A C24A C47A 75.4(17) 6_575 6_575
C79A C24A C47A 155.1(17) 6_575 6_575
C46A C25A C46A 55.4(18) . 6_575
C46A C25A C47A 159.0(14) . 6_575
C46A C25A C47A 132.0(13) 6_575 6_575
C46A C25A C47A 132.0(13) . .
C46A C25A C47A 159.1(14) 6_575 .
C46A C25A C24A 54.4(12) . 6_575
C46A C25A C24A 108.7(15) 6_575 6_575
C47A C25A C24A 110.5(16) 6_575 6_575
C47A C25A C24A 78.3(14) . 6_575
C46A C25A C24A 108.7(15) . .
C46A C25A C24A 54.4(12) 6_575 .
C47A C25A C24A 78.3(14) 6_575 .
C47A C25A C24A 110.5(16) . .
C24A C25A C24A 152.2(16) 6_575 .
C18A C26A C18A 136.0(13) 6_575 .
C18A C26A C46A 130.0(12) 6_575 6_575
C18A C26A C46A 83.6(10) . 6_575
C18A C26A C46A 83.6(10) 6_575 .
C18A C26A C46A 130.0(12) . .
C46A C26A C46A 48.0(14) 6_575 .
C18A C26A C67A 106.9(12) 6_575 6_575
C46A C26A C67A 113.1(10) 6_575 6_575
C46A C26A C67A 153.9(12) . 6_575
C18A C26A C67A 106.9(12) . .
C46A C26A C67A 153.9(12) 6_575 .
C46A C26A C67A 113.1(10) . .
C67A C26A C67A 76.9(16) 6_575 .
C64A C27A C28A 53.7(17) 6_575 .
C64A C27A C48A 81(2) 6_575 6_575
C64A C27A C33A 160.6(19) 6_575 .
C28A C27A C33A 118.2(19) . .
C48A C27A C33A 90.4(18) 6_575 .
C64A C27A C63A 137.0(19) 6_575 6_575
C28A C27A C63A 86.8(17) . 6_575
C48A C27A C63A 58.9(16) 6_575 6_575
C64A C27A C75A 63.9(17) 6_575 6_575
C28A C27A C75A 117(2) . 6_575
C48A C27A C75A 140(2) 6_575 6_575
C33A C27A C75A 117(2) . 6_575
C63A C27A C75A 143(3) 6_575 6_575
C64A C27A C22A 69.9(17) 6_575 .
C28A C27A C22A 123(2) . .
C48A C27A C22A 147(2) 6_575 .
C33A C27A C22A 112.8(16) . .
C63A C27A C22A 141.4(19) 6_575 .
C64A C27A C70A 111.0(19) 6_575 6_575
C28A C27A C70A 156.3(19) . 6_575
C48A C27A C70A 150(2) 6_575 6_575
C33A C27A C70A 69.5(16) . 6_575
C63A C27A C70A 99.4(19) 6_575 6_575
C75A C27A C70A 47.8(17) 6_575 6_575
C64A C27A C69A 151.3(18) 6_575 6_575
C28A C27A C69A 134.5(19) . 6_575
C48A C27A C69A 108(2) 6_575 6_575
C63A C27A C69A 50.4(14) 6_575 6_575
C75A C27A C69A 96.1(18) 6_575 6_575
C22A C27A C69A 92.5(15) . 6_575
C70A C27A C69A 49.4(15) 6_575 6_575
C48A C28A C64A 135(6) 6_575 6_575
C48A C28A C27A 77(4) 6_575 .
C64A C28A C27A 60.6(19) 6_575 .
C64A C28A C29A 157(3) 6_575 .
C27A C28A C29A 118(2) . .
C48A C28A C07A 148(5) 6_575 .
C64A C28A C07A 60.5(18) 6_575 .
C27A C28A C07A 120(2) . .
C29A C28A C07A 111(2) . .
C48A C28A C74A 64(4) 6_575 6_575
C64A C28A C74A 145(3) 6_575 6_575
C27A C28A C74A 138(2) . 6_575
C07A C28A C74A 89.7(19) . 6_575
C64A C28A C63A 112(2) 6_575 6_575
C27A C28A C63A 53.3(14) . 6_575
C29A C28A C63A 65.2(13) . 6_575
C07A C28A C63A 154(2) . 6_575
C74A C28A C63A 86.6(16) 6_575 6_575
C48A C28A C76A 154(6) 6_575 6_575
C27A C28A C76A 103.0(19) . 6_575
C29A C28A C76A 125.8(18) . 6_575
C74A C28A C76A 105.2(17) 6_575 6_575
C63A C28A C76A 145.2(18) 6_575 6_575
C74A C29A C48A 110(5) 6_575 6_575
C74A C29A C35A 141(4) 6_575 .
C48A C29A C35A 103(2) 6_575 .
C48A C29A C36A 142(3) 6_575 .
C35A C29A C36A 104.5(18) . .
C74A C29A C28A 89(4) 6_575 .
C35A C29A C28A 123.8(17) . .
C36A C29A C28A 123(2) . .
C74A C29A C80A 80(4) 6_575 6_575
C48A C29A C80A 163(3) 6_575 6_575
C35A C29A C80A 63.6(15) . 6_575
C28A C29A C80A 164(2) . 6_575
C74A C29A C63A 153(5) 6_575 6_575
C48A C29A C63A 48.0(16) 6_575 6_575
C35A C29A C63A 55.5(12) . 6_575
C36A C29A C63A 152(2) . 6_575
C28A C29A C63A 68.9(13) . 6_575
C80A C29A C63A 118.6(19) 6_575 6_575
C48A C29A C60A 101(2) 6_575 6_575
C35A C29A C60A 142.3(18) . 6_575
C28A C29A C60A 80.6(16) . 6_575
C80A C29A C60A 86.1(14) 6_575 6_575
C63A C29A C60A 142.2(16) 6_575 6_575
C61A C30A C60A 158(6) 6_575 6_575
C61A C30A C36A 92(3) 6_575 .
C60A C30A C36A 72(3) 6_575 .
C61A C30A C06A 140(4) 6_575 .
C60A C30A C06A 47(3) 6_575 .
C36A C30A C06A 117(3) . .
C60A C30A C37A 159(4) 6_575 .
C36A C30A C37A 121(2) . .
C06A C30A C37A 114(3) . .
C60A C30A C54A 141(4) 6_575 6_575
C36A C30A C54A 127(2) . 6_575
C06A C30A C54A 99(2) . 6_575
C61A C30A C74A 122(4) 6_575 6_575
C06A C30A C74A 87(2) . 6_575
C37A C30A C74A 149(2) . 6_575
C54A C30A C74A 146(2) 6_575 6_575
C61A C30A C59A 143(4) 6_575 6_575
C36A C30A C59A 112(2) . 6_575
C37A C30A C59A 119(2) . 6_575
C54A C30A C59A 103(2) 6_575 6_575
C74A C30A C59A 81.8(15) 6_575 6_575
C60A C30A C62A 119(4) 6_575 6_575
C36A C30A C62A 49.2(13) . 6_575
C06A C30A C62A 153(3) . 6_575
C37A C30A C62A 71.9(14) . 6_575
C54A C30A C62A 80.6(16) 6_575 6_575
C74A C30A C62A 78.8(15) 6_575 6_575
C59A C30A C62A 149(2) 6_575 6_575
C69A C31A C70A 90(3) 6_575 6_575
C69A C31A C71A 135(4) 6_575 6_575
C70A C31A C71A 45.6(17) 6_575 6_575
C69A C31A C32A 118(3) 6_575 .
C70A C31A C32A 143(2) 6_575 .
C71A C31A C32A 101(2) 6_575 .
C69A C31A C72A 69(3) 6_575 6_575
C70A C31A C72A 153(2) 6_575 6_575
C71A C31A C72A 149(2) 6_575 6_575
C32A C31A C72A 49.7(13) . 6_575
C70A C31A C33A 78.4(18) 6_575 .
C71A C31A C33A 124(2) 6_575 .
C32A C31A C33A 128(2) . .
C72A C31A C33A 79.6(16) 6_575 .
C69A C31A C47A 156(3) 6_575 6_575
C70A C31A C47A 103(2) 6_575 6_575
C71A C31A C47A 59.1(16) 6_575 6_575
C72A C31A C47A 91.9(17) 6_575 6_575
C33A C31A C47A 159.2(15) . 6_575
C69A C31A C23A 112(3) 6_575 .
C32A C31A C23A 120.2(18) . .
C72A C31A C23A 157.0(15) 6_575 .
C33A C31A C23A 100.9(15) . .
C47A C31A C23A 79.6(15) 6_575 .
C47A C32A C72A 165.8(15) 6_575 .
C47A C32A C72A 140.3(15) . .
C47A C32A C72A 140.3(15) 6_575 6_575
C47A C32A C72A 165.8(15) . 6_575
C47A C32A C31A 74.7(15) 6_575 .
C47A C32A C31A 110.8(18) . .
C72A C32A C31A 102.3(18) . .
C72A C32A C31A 66.2(15) 6_575 .
C47A C32A C31A 110.8(18) 6_575 6_575
C47A C32A C31A 74.7(15) . 6_575
C72A C32A C31A 66.2(15) . 6_575
C72A C32A C31A 102.4(18) 6_575 6_575
C31A C32A C31A 155.5(18) . 6_575
C69A C33A C63A 145(5) 6_575 6_575
C69A C33A C27A 121(3) 6_575 .
C63A C33A C27A 82(3) 6_575 .
C69A C33A C34A 106(3) 6_575 .
C27A C33A C34A 119.7(17) . .
C63A C33A C31A 151(3) 6_575 .
C27A C33A C31A 109.5(14) . .
C34A C33A C31A 116(2) . .
C69A C33A C70A 56(3) 6_575 6_575
C63A C33A C70A 143(3) 6_575 6_575
C27A C33A C70A 65.7(15) . 6_575
C34A C33A C70A 148.9(19) . 6_575
C69A C33A C48A 151(3) 6_575 6_575
C34A C33A C48A 79.4(14) . 6_575
C31A C33A C48A 141.8(16) . 6_575
C70A C33A C48A 104.0(17) 6_575 6_575
C65A C34A C63A 151(5) 6_575 6_575
C65A C34A C35A 60(3) 6_575 .
C63A C34A C35A 91(3) 6_575 .
C65A C34A C33A 173(4) 6_575 .
C35A C34A C33A 121(2) . .
C65A C34A C42A 62(3) 6_575 .
C63A C34A C42A 144(3) 6_575 .
C35A C34A C42A 117.9(17) . .
C33A C34A C42A 115(2) . .
C65A C34A C69A 151(4) 6_575 6_575
C63A C34A C69A 54.6(18) 6_575 6_575
C35A C34A C69A 140(2) . 6_575
C42A C34A C69A 90.5(17) . 6_575
C63A C34A C43A 123(3) 6_575 6_575
C33A C34A C43A 149.6(18) . 6_575
C42A C34A C43A 83.8(13) . 6_575
C69A C34A C43A 154.1(19) 6_575 6_575
C65A C34A C72A 106(4) 6_575 6_575
C63A C34A C72A 101(2) 6_575 6_575
C35A C34A C72A 155(2) . 6_575
C33A C34A C72A 70.0(15) . 6_575
C69A C34A C72A 46.0(11) 6_575 6_575
C43A C34A C72A 125.7(17) 6_575 6_575
C65A C35A C43A 75(2) 6_575 6_575
C43A C35A C34A 111(2) 6_575 .
C65A C35A C29A 155(2) 6_575 .
C43A C35A C29A 124(2) 6_575 .
C34A C35A C29A 118.7(18) . .
C65A C35A C80A 137(2) 6_575 6_575
C43A C35A C80A 62.1(17) 6_575 6_575
C34A C35A C80A 168(2) . 6_575
C29A C35A C80A 64.0(15) . 6_575
C65A C35A C63A 77.9(19) 6_575 6_575
C43A C35A C63A 149(2) 6_575 6_575
C29A C35A C63A 78.6(14) . 6_575
C80A C35A C63A 141.9(19) 6_575 6_575
C65A C35A C39A 86.1(19) 6_575 .
C34A C35A C39A 122.2(18) . .
C29A C35A C39A 114.3(16) . .
C80A C35A C39A 51.3(13) 6_575 .
C63A C35A C39A 158.6(18) 6_575 .
C65A C35A C74A 161(2) 6_575 6_575
C43A C35A C74A 113(2) 6_575 6_575
C34A C35A C74A 127.9(18) . 6_575
C80A C35A C74A 53.4(13) 6_575 6_575
C63A C35A C74A 88.7(15) 6_575 6_575
C39A C35A C74A 103.0(15) . 6_575
C65A C35A C48A 122(2) 6_575 6_575
C43A C35A C48A 151(2) 6_575 6_575
C34A C35A C48A 85.2(16) . 6_575
C80A C35A C48A 97.0(16) 6_575 6_575
C63A C35A C48A 45.2(12) 6_575 6_575
C39A C35A C48A 144.1(16) . 6_575
C74A C36A C80A 97(2) 6_575 6_575
C74A C36A C60A 70(2) 6_575 6_575
C80A C36A C60A 167(2) 6_575 6_575
C74A C36A C30A 107(3) 6_575 .
C80A C36A C30A 155(2) 6_575 .
C80A C36A C29A 76.4(18) 6_575 .
C60A C36A C29A 90.9(18) 6_575 .
C30A C36A C29A 127(2) . .
C74A C36A C62A 158(3) 6_575 6_575
C80A C36A C62A 67.2(18) 6_575 6_575
C60A C36A C62A 123.2(18) 6_575 6_575
C30A C36A C62A 88.0(17) . 6_575
C29A C36A C62A 139(2) . 6_575
C74A C36A C61A 136(3) 6_575 6_575
C80A C36A C61A 124(2) 6_575 6_575
C60A C36A C61A 66.8(15) 6_575 6_575
C29A C36A C61A 154(2) . 6_575
C62A C36A C61A 57.3(12) 6_575 6_575
C74A C36A C40A 133(2) 6_575 .
C60A C36A C40A 149.7(18) 6_575 .
C30A C36A C40A 116.2(18) . .
C29A C36A C40A 112.0(17) . .
C61A C36A C40A 85.5(14) 6_575 .
C54A C37A C61A 129(6) 6_575 6_575
C61A C37A C38A 146(3) 6_575 .
C54A C37A C45A 89(4) 6_575 .
C61A C37A C45A 94(3) 6_575 .
C38A C37A C45A 109(2) . .
C54A C37A C30A 117(5) 6_575 .
C38A C37A C30A 122(2) . .
C45A C37A C30A 119.7(18) . .
C61A C37A C53A 119(3) 6_575 6_575
C45A C37A C53A 123(2) . 6_575
C30A C37A C53A 95.5(19) . 6_575
C54A C37A C62A 124(4) 6_575 6_575
C38A C37A C62A 156(2) . 6_575
C45A C37A C62A 55.7(12) . 6_575
C30A C37A C62A 65.0(14) . 6_575
C53A C37A C62A 140.7(16) 6_575 6_575
C54A C37A C55A 59(4) 6_575 .
C61A C37A C55A 122(3) 6_575 .
C38A C37A C55A 76.4(15) . .
C30A C37A C55A 142.3(18) . .
C53A C37A C55A 92.0(15) 6_575 .
C62A C37A C55A 86.3(13) 6_575 .
C54A C38A C53A 102(4) 6_575 6_575
C53A C38A C37A 111(3) 6_575 .
C54A C38A C41A 89(3) 6_575 .
C53A C38A C41A 113(3) 6_575 .
C37A C38A C41A 104.0(19) . .
C54A C38A C01A 126(3) 6_575 .
C37A C38A C01A 129(2) . .
C41A C38A C01A 118(2) . .
C54A C38A C50A 121(3) 6_575 6_575
C53A C38A C50A 55(2) 6_575 6_575
C37A C38A C50A 144(2) . 6_575
C41A C38A C50A 63.1(17) . 6_575
C01A C38A C50A 55.2(15) . 6_575
C53A C38A C61A 98(2) 6_575 6_575
C41A C38A C61A 111.7(16) . 6_575
C01A C38A C61A 116.1(19) . 6_575
C50A C38A C61A 137.2(16) 6_575 6_575
C43A C39A C39A 113(4) 6_575 6_575
C43A C39A C40A 123(5) 6_575 .
C39A C39A C40A 108.5(11) 6_575 .
C43A C39A C80A 83(4) 6_575 6_575
C39A C39A C80A 151.2(12) 6_575 6_575
C43A C39A C43A 91(4) 6_575 .
C40A C39A C43A 123.6(19) . .
C80A C39A C43A 154(3) 6_575 .
C39A C39A C35A 134.6(9) 6_575 .
C40A C39A C35A 102.2(16) . .
C80A C39A C35A 59.9(14) 6_575 .
C43A C39A C35A 113.7(16) . .
C39A C39A C65A 104.7(10) 6_575 6_575
C40A C39A C65A 132.7(17) . 6_575
C80A C39A C65A 92.7(16) 6_575 6_575
C43A C39A C65A 83.7(15) . 6_575
C43A C39A C40A 137(4) 6_575 6_575
C40A C39A C40A 69.2(16) . 6_575
C80A C39A C40A 113.1(16) 6_575 6_575
C43A C39A C40A 56.6(12) . 6_575
C35A C39A C40A 146.4(15) . 6_575
C65A C39A C40A 134.7(15) 6_575 6_575
C62A C40A C80A 103(4) 6_575 6_575
C62A C40A C39A 162(3) 6_575 .
C80A C40A C39A 70(2) 6_575 .
C62A C40A C44A 68(2) 6_575 .
C80A C40A C44A 166(3) 6_575 .
C39A C40A C44A 114.8(17) . .
C62A C40A C36A 63(3) 6_575 .
C39A C40A C36A 106.9(16) . .
C44A C40A C36A 127.8(15) . .
C62A C40A C43A 148(3) 6_575 6_575
C80A C40A C43A 56.6(18) 6_575 6_575
C44A C40A C43A 125.1(18) . 6_575
C36A C40A C43A 91.3(15) . 6_575
C62A C40A C40A 110(3) 6_575 6_575
C80A C40A C40A 139.0(19) 6_575 6_575
C39A C40A C40A 71.5(11) . 6_575
C36A C40A C40A 149.8(11) . 6_575
C43A C40A C40A 82.9(12) 6_575 6_575
C62A C40A C39A 146(3) 6_575 6_575
C80A C40A C39A 101(2) 6_575 6_575
C44A C40A C39A 82.6(14) . 6_575
C36A C40A C39A 132.8(15) . 6_575
C41A C41A C49A 62.1(11) 6_575 .
C41A C41A C55A 62.8(12) 6_575 .
C49A C41A C55A 122(2) . .
C41A C41A C38A 162.0(11) 6_575 .
C49A C41A C38A 125(2) . .
C55A C41A C38A 103.8(17) . .
C41A C41A C50A 119.5(12) 6_575 6_575
C49A C41A C50A 60.8(13) . 6_575
C55A C41A C50A 144.8(16) . 6_575
C38A C41A C50A 63.8(16) . 6_575
C41A C41A C54A 131.5(13) 6_575 6_575
C49A C41A C54A 137.9(19) . 6_575
C55A C41A C54A 74.1(15) . 6_575
C50A C41A C54A 84.0(17) 6_575 6_575
C41A C41A C53A 146.8(10) 6_575 6_575
C49A C41A C53A 100.7(16) . 6_575
C55A C41A C53A 115.7(16) . 6_575
C65A C42A C65A 97(2) 6_575 .
C65A C42A C72A 111.5(14) 6_575 6_575
C65A C42A C72A 144.0(15) . 6_575
C65A C42A C72A 144.0(15) 6_575 .
C65A C42A C72A 111.5(14) . .
C65A C42A C34A 122.3(15) 6_575 6_575
C72A C42A C34A 117.6(16) 6_575 6_575
C72A C42A C34A 84.4(13) . 6_575
C65A C42A C34A 122.3(15) . .
C72A C42A C34A 84.4(13) 6_575 .
C72A C42A C34A 117.6(16) . .
C34A C42A C34A 143.3(18) 6_575 .
C39A C43A C35A 146(5) 6_575 6_575
C39A C43A C65A 165(5) 6_575 .
C35A C43A C65A 47.7(16) 6_575 .
C39A C43A C80A 74(4) 6_575 .
C35A C43A C80A 71.9(18) 6_575 .
C65A C43A C80A 119.6(18) . .
C39A C43A C39A 46(3) 6_575 .
C35A C43A C39A 164(3) 6_575 .
C65A C43A C39A 122.1(18) . .
C80A C43A C39A 116.3(17) . .
C39A C43A C43A 67(4) 6_575 6_575
C35A C43A C43A 144.6(16) 6_575 6_575
C65A C43A C43A 101.3(12) . 6_575
C80A C43A C43A 134.4(12) . 6_575
C35A C43A C40A 108(2) 6_575 6_575
C65A C43A C40A 153(2) . 6_575
C39A C43A C40A 78.7(15) . 6_575
C43A C43A C40A 97.1(12) 6_575 6_575
C39A C43A C34A 179(5) 6_575 6_575
C80A C43A C34A 105.8(17) . 6_575
C39A C43A C34A 133.0(19) . 6_575
C43A C43A C34A 111.9(12) 6_575 6_575
C40A C43A C34A 138.3(18) 6_575 6_575
C62A C44A C62A 151(2) . 6_575
C62A C44A C40A 125.3(17) . .
C62A C44A C40A 125.3(17) 6_575 6_575
C40A C44A C40A 93.4(19) . 6_575
C62A C44A C45A 120.0(16) . .
C62A C44A C45A 71.1(12) 6_575 .
C40A C44A C45A 104.9(12) . .
C40A C44A C45A 151.2(15) 6_575 .
C62A C44A C45A 71.1(12) . 6_575
C62A C44A C45A 120.0(16) 6_575 6_575
C40A C44A C45A 151.2(15) . 6_575
C40A C44A C45A 104.9(12) 6_575 6_575
C45A C44A C45A 50.4(16) . 6_575
C55A C45A C45A 54.5(11) . 6_575
C55A C45A C37A 106.7(17) . .
C45A C45A C37A 156.7(13) 6_575 .
C55A C45A C54A 83.5(17) . 6_575
C45A C45A C54A 132.1(14) 6_575 6_575
C55A C45A C44A 118.3(16) . .
C45A C45A C44A 64.8(8) 6_575 .
C37A C45A C44A 127.8(16) . .
C54A C45A C44A 139.3(18) 6_575 .
C55A C45A C61A 132.2(19) . 6_575
C45A C45A C61A 152.3(11) 6_575 6_575
C54A C45A C61A 49.5(15) 6_575 6_575
C44A C45A C61A 97.4(14) . 6_575
C55A C45A C62A 155.0(19) . 6_575
C45A C45A C62A 110.3(11) 6_575 6_575
C37A C45A C62A 81.5(15) . 6_575
C54A C45A C62A 98.8(17) 6_575 6_575
C44A C45A C62A 46.7(11) . 6_575
C61A C45A C62A 51.2(12) 6_575 6_575
C46A C46A C25A 62.3(9) 6_575 .
C46A C46A C24A 140.1(14) 6_575 6_575
C25A C46A C24A 79.9(14) . 6_575
C46A C46A C66A 157.6(14) 6_575 .
C25A C46A C66A 101.7(14) . .
C46A C46A C26A 66.0(7) 6_575 .
C25A C46A C26A 126.1(14) . .
C24A C46A C26A 141.5(14) 6_575 .
C66A C46A C26A 122.1(14) . .
C46A C46A C19A 150.4(8) 6_575 6_575
C25A C46A C19A 131.9(15) . 6_575
C24A C46A C19A 54.7(13) 6_575 6_575
C26A C46A C19A 89.7(11) . 6_575
C46A C46A C18A 110.5(7) 6_575 6_575
C25A C46A C18A 155.2(12) . 6_575
C24A C46A C18A 98.1(14) 6_575 6_575
C66A C46A C18A 77.0(12) . 6_575
C26A C46A C18A 45.7(6) . 6_575
C47A C47A C32A 71.6(12) 6_575 .
C47A C47A C25A 73.4(11) 6_575 .
C32A C47A C25A 141(2) . .
C47A C47A C71A 163.5(10) 6_575 .
C32A C47A C71A 114.0(19) . .
C25A C47A C71A 95.8(15) . .
C47A C47A C31A 132.9(11) 6_575 6_575
C32A C47A C31A 62.9(12) . 6_575
C25A C47A C31A 142.1(16) . 6_575
C71A C47A C31A 51.3(15) . 6_575
C47A C47A C24A 132.6(10) 6_575 6_575
C32A C47A C24A 143.1(17) . 6_575
C25A C47A C24A 61.0(12) . 6_575
C31A C47A C24A 84.2(15) 6_575 6_575
C28A C48A C29A 117(5) 6_575 6_575
C28A C48A C27A 75(4) 6_575 6_575
C29A C48A C27A 163(3) 6_575 6_575
C28A C48A C63A 146(5) 6_575 .
C29A C48A C63A 96(2) 6_575 .
C27A C48A C63A 71.1(18) 6_575 .
C28A C48A C74A 94(4) 6_575 .
C27A C48A C74A 161(3) 6_575 .
C63A C48A C74A 118.1(19) . .
C29A C48A C64A 140(2) 6_575 .
C27A C48A C64A 47.7(14) 6_575 .
C63A C48A C64A 117.2(18) . .
C74A C48A C64A 116.9(17) . .
C28A C48A C33A 123(5) 6_575 6_575
C29A C48A C33A 118(2) 6_575 6_575
C27A C48A C33A 48.6(14) 6_575 6_575
C74A C48A C33A 138(2) . 6_575
C64A C48A C33A 94.9(15) . 6_575
C28A C48A C35A 158(5) 6_575 6_575
C27A C48A C35A 122(2) 6_575 6_575
C63A C48A C35A 53.0(13) . 6_575
C74A C48A C35A 65.2(14) . 6_575
C64A C48A C35A 155(2) . 6_575
C33A C48A C35A 74.6(12) 6_575 6_575
C29A C48A C07A 99(2) 6_575 6_575
C27A C48A C07A 89.2(18) 6_575 6_575
C63A C48A C07A 152(2) . 6_575
C74A C48A C07A 75.7(14) . 6_575
C33A C48A C07A 133.5(17) 6_575 6_575
C35A C48A C07A 135.3(18) 6_575 6_575
C41A C49A C41A 56(2) . 6_575
C41A C49A C15A 119.0(13) . .
C41A C49A C15A 162.6(15) 6_575 .
C41A C49A C15A 162.6(15) . 6_575
C41A C49A C15A 119.0(13) 6_575 6_575
C15A C49A C15A 60.4(17) . 6_575
C41A C49A C50A 69.0(14) . 6_575
C41A C49A C50A 121.3(18) 6_575 6_575
C15A C49A C50A 50.0(12) . 6_575
C15A C49A C50A 107.5(15) 6_575 6_575
C41A C49A C50A 121.3(18) . .
C41A C49A C50A 69.0(14) 6_575 .
C15A C49A C50A 107.5(15) . .
C15A C49A C50A 50.0(12) 6_575 .
C50A C49A C50A 139.7(16) 6_575 .
C02A C50A C15A 69(2) 6_575 6_575
C02A C50A C53A 91(2) 6_575 .
C15A C50A C53A 156(3) 6_575 .
C02A C50A C01A 66.7(18) 6_575 6_575
C15A C50A C01A 135(3) 6_575 6_575
C53A C50A C51A 111(2) . .
C01A C50A C51A 94(2) 6_575 .
C02A C50A C49A 133(2) 6_575 .
C15A C50A C49A 64.8(15) 6_575 .
C53A C50A C49A 135(3) . .
C01A C50A C49A 159(2) 6_575 .
C51A C50A C49A 107.4(16) . .
C02A C50A C41A 175(2) 6_575 6_575
C15A C50A C41A 115(2) 6_575 6_575
C53A C50A C41A 86(2) . 6_575
C01A C50A C41A 109(2) 6_575 6_575
C51A C50A C41A 154.9(19) . 6_575
C49A C50A C41A 50.2(13) . 6_575
C02A C50A C38A 123(2) 6_575 6_575
C15A C50A C38A 168(2) 6_575 6_575
C01A C50A C38A 56.4(17) 6_575 6_575
C51A C50A C38A 147(2) . 6_575
C49A C50A C38A 103(2) . 6_575
C41A C50A C38A 53.1(15) 6_575 6_575
C02A C51A C15A 98(3) 6_575 6_575
C02A C51A C03A 77(3) 6_575 6_575
C15A C51A C03A 174(3) 6_575 6_575
C02A C51A C50A 54(3) 6_575 .
C15A C51A C50A 56.1(17) 6_575 .
C03A C51A C50A 118(2) 6_575 .
C02A C51A C58A 94(3) 6_575 .
C15A C51A C58A 168(3) 6_575 .
C50A C51A C58A 134(2) . .
C02A C51A C52A 154(3) 6_575 .
C15A C51A C52A 56.0(16) 6_575 .
C03A C51A C52A 129(2) 6_575 .
C50A C51A C52A 105.8(16) . .
C58A C51A C52A 112(2) . .
C02A C51A C12A 126(3) 6_575 6_575
C15A C51A C12A 136(2) 6_575 6_575
C03A C51A C12A 49.5(13) 6_575 6_575
C50A C51A C12A 150.9(16) . 6_575
C52A C51A C12A 79.7(14) . 6_575
C14A C52A C15A 142.5(10) . .
C14A C52A C15A 142.5(10) . 6_575
C15A C52A C15A 66.2(19) . 6_575
C14A C52A C51A 102.5(10) . 6_575
C15A C52A C51A 104.6(16) 6_575 6_575
C14A C52A C51A 102.5(10) . .
C15A C52A C51A 104.6(16) . .
C51A C52A C51A 136.2(19) 6_575 .
C01A C53A C38A 118(4) 6_575 6_575
C01A C53A C50A 83(3) 6_575 .
C38A C53A C50A 89(3) 6_575 .
C01A C53A C05A 75(4) 6_575 6_575
C38A C53A C05A 138(4) 6_575 6_575
C50A C53A C05A 133(3) . 6_575
C01A C53A C54A 151(5) 6_575 .
C50A C53A C54A 106(3) . .
C05A C53A C54A 113(2) 6_575 .
C01A C53A C56A 63(3) 6_575 .
C38A C53A C56A 141(4) 6_575 .
C50A C53A C56A 128(3) . .
C54A C53A C56A 123(2) . .
C01A C53A C02A 51(3) 6_575 6_575
C38A C53A C02A 126(3) 6_575 6_575
C05A C53A C02A 94(3) 6_575 6_575
C54A C53A C02A 148(2) . 6_575
C56A C53A C02A 86(2) . 6_575
C01A C53A C37A 141(4) 6_575 6_575
C50A C53A C37A 120(3) . 6_575
C05A C53A C37A 102(2) 6_575 6_575
C56A C53A C37A 110.7(18) . 6_575
C02A C53A C37A 163(2) 6_575 6_575
C01A C53A C41A 122(3) 6_575 6_575
C50A C53A C41A 52.8(17) . 6_575
C05A C53A C41A 163(2) 6_575 6_575
C54A C53A C41A 54.7(17) . 6_575
C56A C53A C41A 174(2) . 6_575
C02A C53A C41A 94.8(15) 6_575 6_575
C37A C53A C41A 68.0(16) 6_575 6_575
C37A C54A C38A 124(6) 6_575 6_575
C38A C54A C61A 141(4) 6_575 .
C37A C54A C53A 131(5) 6_575 .
C61A C54A C53A 123(2) . .
C37A C54A C45A 66(4) 6_575 6_575
C38A C54A C45A 135(4) 6_575 6_575
C61A C54A C45A 71.3(16) . 6_575
C53A C54A C45A 162(3) . 6_575
C37A C54A C41A 138(5) 6_575 6_575
C38A C54A C41A 60(2) 6_575 6_575
C61A C54A C41A 155(2) . 6_575
C53A C54A C41A 81.4(19) . 6_575
C45A C54A C41A 84.2(18) 6_575 6_575
C37A C54A C55A 104(4) 6_575 .
C38A C54A C55A 103(3) 6_575 .
C61A C54A C55A 110.4(18) . .
C53A C54A C55A 124(2) . .
C38A C54A C30A 124(4) 6_575 6_575
C53A C54A C30A 99.4(19) . 6_575
C45A C54A C30A 93.9(19) 6_575 6_575
C41A C54A C30A 174(2) 6_575 6_575
C55A C54A C30A 132(2) . 6_575
C37A C54A C01A 125(4) 6_575 6_575
C61A C54A C01A 122.4(18) . 6_575
C45A C54A C01A 166(2) 6_575 6_575
C41A C54A C01A 82.1(16) 6_575 6_575
C55A C54A C01A 126.7(17) . 6_575
C30A C54A C01A 99.8(17) 6_575 6_575
C45A C55A C45A 71(2) 6_575 .
C45A C55A C41A 116.3(15) 6_575 6_575
C45A C55A C41A 167(2) . 6_575
C45A C55A C41A 167(2) 6_575 .
C45A C55A C41A 116.3(15) . .
C41A C55A C41A 54(2) 6_575 .
C45A C55A C54A 56.8(13) 6_575 .
C45A C55A C54A 122.8(17) . .
C41A C55A C54A 60.7(14) 6_575 .
C41A C55A C54A 111.7(18) . .
C45A C55A C54A 122.8(16) 6_575 6_575
C45A C55A C54A 56.8(13) . 6_575
C41A C55A C54A 111.7(18) 6_575 6_575
C41A C55A C54A 60.7(14) . 6_575
C54A C55A C54A 140(2) . 6_575
C45A C55A C37A 110.2(16) 6_575 .
C41A C55A C37A 128.8(17) 6_575 .
C41A C55A C37A 75.8(12) . .
C54A C55A C37A 146.3(12) . .
C45A C55A C37A 110.2(16) . 6_575
C41A C55A C37A 75.8(12) 6_575 6_575
C41A C55A C37A 128.8(17) . 6_575
C54A C55A C37A 146.3(12) 6_575 6_575
C37A C55A C37A 144.2(15) . 6_575
C05A C56A C04A 115(10) 6_575 6_575
C05A C56A C01A 71(7) 6_575 6_575
C04A C56A C01A 109(3) 6_575 6_575
C05A C56A C59A 67(7) 6_575 .
C04A C56A C59A 107(3) 6_575 .
C01A C56A C59A 133(2) 6_575 .
C05A C56A C06A 53(7) 6_575 6_575
C04A C56A C06A 124(3) 6_575 6_575
C01A C56A C06A 115(2) 6_575 6_575
C05A C56A C57A 119(10) 6_575 .
C01A C56A C57A 103(2) 6_575 .
C59A C56A C57A 114(2) . .
C06A C56A C57A 131(3) 6_575 .
C04A C56A C53A 116(3) 6_575 .
C59A C56A C53A 109.5(18) . .
C06A C56A C53A 92(2) 6_575 .
C57A C56A C53A 114(3) . .
C04A C57A C03A 113(9) 6_575 6_575
C04A C57A C09A 74(6) 6_575 6_575
C03A C57A C09A 143(3) 6_575 6_575
C04A C57A C82A 105(7) 6_575 .
C03A C57A C82A 122(3) 6_575 .
C04A C57A C58A 127(9) 6_575 .
C09A C57A C58A 129(3) 6_575 .
C82A C57A C58A 104(2) . .
C03A C57A C56A 102(3) 6_575 .
C09A C57A C56A 93(2) 6_575 .
C82A C57A C56A 124(3) . .
C58A C57A C56A 120(3) . .
C03A C57A C05A 97(3) 6_575 6_575
C09A C57A C05A 92(2) 6_575 6_575
C82A C57A C05A 122(3) . 6_575
C58A C57A C05A 113(3) . 6_575
C04A C57A Tb1 78(7) 6_575 6_575
C03A C57A Tb1 79(2) 6_575 6_575
C09A C57A Tb1 66.1(16) 6_575 6_575
C82A C57A Tb1 67.0(16) . 6_575
C58A C57A Tb1 73.4(17) . 6_575
C56A C57A Tb1 92.9(18) . 6_575
C05A C57A Tb1 82.7(16) 6_575 6_575
C03A C58A C12A 151(8) 6_575 6_575
C03A C58A C57A 57(6) 6_575 .
C12A C58A C57A 138(3) 6_575 .
C03A C58A C77A 159(7) 6_575 .
C57A C58A C77A 110.1(19) . .
C03A C58A C51A 57(5) 6_575 .
C12A C58A C51A 98(3) 6_575 .
C57A C58A C51A 112(3) . .
C77A C58A C51A 127(3) . .
C12A C58A C02A 123(3) 6_575 6_575
C57A C58A C02A 90(2) . 6_575
C77A C58A C02A 152(3) . 6_575
C03A C58A C04A 49(5) 6_575 6_575
C12A C58A C04A 139(3) 6_575 6_575
C77A C58A C04A 115(2) . 6_575
C51A C58A C04A 101(2) . 6_575
C02A C58A C04A 80.6(17) 6_575 6_575
C03A C58A Tb1 95(6) 6_575 6_575
C12A C58A Tb1 72.3(19) 6_575 6_575
C57A C58A Tb1 76.3(16) . 6_575
C77A C58A Tb1 65.3(14) . 6_575
C51A C58A Tb1 95.5(15) . 6_575
C02A C58A Tb1 101.8(14) 6_575 6_575
C04A C58A Tb1 70.7(13) 6_575 6_575
C06A C59A C07A 126(7) 6_575 6_575
C06A C59A C05A 76(6) 6_575 6_575
C07A C59A C05A 148(3) 6_575 6_575
C07A C59A C60A 88(2) 6_575 .
C05A C59A C60A 111(2) 6_575 .
C06A C59A C76A 155(8) 6_575 .
C05A C59A C76A 119(3) 6_575 .
C60A C59A C76A 119.2(19) . .
C06A C59A C56A 87(6) 6_575 .
C07A C59A C56A 144(3) 6_575 .
C60A C59A C56A 124.5(18) . .
C76A C59A C56A 112(2) . .
C07A C59A C30A 111(2) 6_575 6_575
C05A C59A C30A 88(2) 6_575 6_575
C76A C59A C30A 140(2) . 6_575
C56A C59A C30A 101.0(18) . 6_575
C06A C59A C08A 161(8) 6_575 6_575
C05A C59A C08A 110(2) 6_575 6_575
C60A C59A C08A 127.5(19) . 6_575
C56A C59A C08A 102(2) . 6_575
C30A C59A C08A 147(2) 6_575 6_575
C30A C60A C06A 97(4) 6_575 6_575
C30A C60A C36A 72(3) 6_575 6_575
C06A C60A C36A 161(3) 6_575 6_575
C30A C60A C74A 115(3) 6_575 .
C06A C60A C74A 145(3) 6_575 .
C30A C60A C59A 114(3) 6_575 .
C36A C60A C59A 162(3) 6_575 .
C74A C60A C59A 127.2(18) . .
C06A C60A C61A 102(2) 6_575 .
C36A C60A C61A 64.2(14) 6_575 .
C74A C60A C61A 107.2(18) . .
C59A C60A C61A 118.9(16) . .
C30A C60A C07A 154(3) 6_575 6_575
C06A C60A C07A 59(2) 6_575 6_575
C36A C60A C07A 128(2) 6_575 6_575
C74A C60A C07A 86.4(16) . 6_575
C61A C60A C07A 153.2(17) . 6_575
C30A C60A C29A 118(3) 6_575 6_575
C06A C60A C29A 140(3) 6_575 6_575
C36A C60A C29A 46.2(13) 6_575 6_575
C59A C60A C29A 123.2(16) . 6_575
C61A C60A C29A 109.3(16) . 6_575
C07A C60A C29A 82.7(14) 6_575 6_575
C30A C61A C37A 124(5) 6_575 6_575
C30A C61A C54A 116(4) 6_575 .
C30A C61A C62A 115(3) 6_575 .
C37A C61A C62A 121(3) 6_575 .
C54A C61A C62A 121.3(19) . .
C30A C61A C36A 57(3) 6_575 6_575
C37A C61A C36A 174(4) 6_575 6_575
C54A C61A C36A 152(3) . 6_575
C62A C61A C36A 57.8(14) . 6_575
C37A C61A C60A 131(3) 6_575 .
C54A C61A C60A 118.6(18) . .
C62A C61A C60A 106.2(16) . .
C30A C61A C45A 167(4) 6_575 6_575
C37A C61A C45A 56(2) 6_575 6_575
C54A C61A C45A 59.2(14) . 6_575
C62A C61A C45A 65.1(13) . 6_575
C36A C61A C45A 121.6(19) 6_575 6_575
C60A C61A C45A 158(2) . 6_575
C30A C61A C38A 106(3) 6_575 6_575
C62A C61A C38A 135.2(16) . 6_575
C36A C61A C38A 156.1(18) 6_575 6_575
C60A C61A C38A 111.2(15) . 6_575
C45A C61A C38A 71.1(13) 6_575 6_575
C40A C62A C44A 78(3) 6_575 .
C44A C62A C80A 122.0(18) . .
C40A C62A C61A 153(3) 6_575 .
C44A C62A C61A 125.0(17) . .
C80A C62A C61A 109.0(17) . .
C40A C62A C36A 89(3) 6_575 6_575
C44A C62A C36A 157(2) . 6_575
C61A C62A C36A 64.9(15) . 6_575
C40A C62A C45A 140(3) 6_575 6_575
C44A C62A C45A 62.2(13) . 6_575
C80A C62A C45A 167.1(19) . 6_575
C61A C62A C45A 63.7(13) . 6_575
C36A C62A C45A 127.0(18) 6_575 6_575
C40A C62A C30A 131(3) 6_575 6_575
C44A C62A C30A 144.2(18) . 6_575
C80A C62A C30A 86.9(15) . 6_575
C45A C62A C30A 85.2(15) 6_575 6_575
C40A C62A C37A 171(3) 6_575 6_575
C44A C62A C37A 104.7(14) . 6_575
C80A C62A C37A 130.0(17) . 6_575
C36A C62A C37A 85.8(15) 6_575 6_575
C33A C63A C34A 109(4) 6_575 6_575
C33A C63A C48A 116(3) 6_575 .
C34A C63A C48A 130(3) 6_575 .
C34A C63A C69A 93(2) 6_575 .
C48A C63A C69A 127.1(18) . .
C33A C63A C27A 66(2) 6_575 6_575
C34A C63A C27A 160(3) 6_575 6_575
C48A C63A C27A 50.0(14) . 6_575
C69A C63A C27A 79.3(15) . 6_575
C33A C63A C35A 155(4) 6_575 6_575
C34A C63A C35A 48.8(19) 6_575 6_575
C48A C63A C35A 81.8(16) . 6_575
C69A C63A C35A 137.4(18) . 6_575
C27A C63A C35A 129.9(17) 6_575 6_575
C33A C63A C65A 120(3) 6_575 .
C48A C63A C65A 117.9(17) . .
C69A C63A C65A 103.9(15) . .
C27A C63A C65A 158.0(18) 6_575 .
C33A C63A C29A 150(3) 6_575 6_575
C34A C63A C29A 94(2) 6_575 6_575
C69A C63A C29A 152.9(17) . 6_575
C27A C63A C29A 85.5(14) 6_575 6_575
C65A C63A C29A 82.4(14) . 6_575
C33A C63A C28A 106(3) 6_575 6_575
C34A C63A C28A 138(3) 6_575 6_575
C69A C63A C28A 117.4(17) . 6_575
C35A C63A C28A 91.4(15) 6_575 6_575
C65A C63A C28A 126.9(15) . 6_575
C28A C64A C27A 66(2) 6_575 6_575
C28A C64A C07A 75(2) 6_575 6_575
C27A C64A C07A 139(2) 6_575 6_575
C28A C64A C75A 134(2) 6_575 .
C27A C64A C75A 70.1(16) 6_575 .
C07A C64A C75A 143(2) 6_575 .
C28A C64A C76A 106(2) 6_575 .
C27A C64A C76A 164(2) 6_575 .
C75A C64A C76A 113.7(18) . .
C27A C64A C48A 51.6(14) 6_575 .
C07A C64A C48A 87.6(18) 6_575 .
C75A C64A C48A 118.7(17) . .
C76A C64A C48A 117.9(15) . .
C28A C64A C08A 127(2) 6_575 6_575
C27A C64A C08A 161(2) 6_575 6_575
C07A C64A C08A 52.1(15) 6_575 6_575
C75A C64A C08A 93.9(16) . 6_575
C48A C64A C08A 137.8(16) . 6_575
C28A C64A C22A 132(2) 6_575 6_575
C27A C64A C22A 66.7(16) 6_575 6_575
C07A C64A C22A 148(2) 6_575 6_575
C76A C64A C22A 118(2) . 6_575
C48A C64A C22A 116.8(17) . 6_575
C08A C64A C22A 98.1(19) 6_575 6_575
C28A C64A C21A 168(2) 6_575 6_575
C27A C64A C21A 108.8(19) 6_575 6_575
C07A C64A C21A 107.5(18) 6_575 6_575
C76A C64A C21A 76.5(15) . 6_575
C48A C64A C21A 153.9(19) . 6_575
C34A C65A C35A 83(3) 6_575 6_575
C34A C65A C43A 137(4) 6_575 .
C35A C65A C43A 57.0(18) 6_575 .
C34A C65A C42A 91(3) 6_575 .
C35A C65A C42A 157(2) 6_575 .
C43A C65A C42A 119.4(18) . .
C35A C65A C63A 65.4(17) 6_575 .
C43A C65A C63A 120.4(16) . .
C42A C65A C63A 107.2(15) . .
C34A C65A C39A 141(3) 6_575 6_575
C35A C65A C39A 61.1(16) 6_575 6_575
C42A C65A C39A 116.4(17) . 6_575
C63A C65A C39A 124.7(14) . 6_575
C24A C66A C19A 164(7) 6_575 6_575
C24A C66A C79A 158(7) 6_575 .
C24A C66A C46A 79(5) 6_575 .
C19A C66A C46A 91(2) 6_575 .
C79A C66A C46A 116.5(19) . .
C24A C66A C23A 53(5) 6_575 6_575
C19A C66A C23A 129(3) 6_575 6_575
C79A C66A C23A 106(2) . 6_575
C46A C66A C23A 127(2) . 6_575
C19A C66A C71A 153(3) 6_575 .
C79A C66A C71A 132(3) . .
C46A C66A C71A 104.6(17) . .
C17A C67A C18A 136(4) 6_575 6_575
C17A C67A C68A 70(3) 6_575 .
C18A C67A C68A 69(2) 6_575 .
C17A C67A C16A 58(2) 6_575 .
C18A C67A C16A 149(2) 6_575 .
C68A C67A C16A 127(2) . .
C17A C67A C26A 153(3) 6_575 .
C18A C67A C26A 52.3(16) 6_575 .
C68A C67A C26A 119.6(18) . .
C16A C67A C26A 102.5(12) . .
C18A C67A C11A 120(2) 6_575 6_575
C68A C67A C11A 53.9(19) . 6_575
C16A C67A C11A 73.6(14) . 6_575
C26A C67A C11A 153.4(13) . 6_575
C17A C67A Tb1 57.7(19) 6_575 6_575
C18A C67A Tb1 91.6(18) 6_575 6_575
C68A C67A Tb1 65.7(17) . 6_575
C16A C67A Tb1 75.4(9) . 6_575
C26A C67A Tb1 101.7(9) . 6_575
C11A C67A Tb1 51.7(8) 6_575 6_575
C17A C68A C18A 75(2) 6_575 6_575
C17A C68A C79A 151(3) 6_575 .
C18A C68A C79A 82.3(19) 6_575 .
C67A C68A C79A 122(2) . .
C17A C68A C78A 78(2) 6_575 .
C18A C68A C78A 150(3) 6_575 .
C67A C68A C78A 114(3) . .
C79A C68A C78A 118(3) . .
C17A C68A C20A 148(3) 6_575 6_575
C18A C68A C20A 116(2) 6_575 6_575
C67A C68A C20A 150(2) . 6_575
C78A C68A C20A 82(2) . 6_575
C17A C68A C10A 106(2) 6_575 6_575
C18A C68A C10A 156(2) 6_575 6_575
C67A C68A C10A 140(3) . 6_575
C79A C68A C10A 88(2) . 6_575
C20A C68A C10A 52.2(15) 6_575 6_575
C17A C68A C11A 50.2(16) 6_575 6_575
C18A C68A C11A 123(3) 6_575 6_575
C67A C68A C11A 86(2) . 6_575
C79A C68A C11A 141(3) . 6_575
C20A C68A C11A 107(2) 6_575 6_575
C10A C68A C11A 56.3(16) 6_575 6_575
C17A C68A C19A 127(2) 6_575 6_575
C18A C68A C19A 56.1(14) 6_575 6_575
C67A C68A C19A 95.5(19) . 6_575
C78A C68A C19A 140(3) . 6_575
C20A C68A C19A 60.6(16) 6_575 6_575
C10A C68A C19A 112(2) 6_575 6_575
C11A C68A C19A 152(2) 6_575 6_575
C17A C68A Tb1 73.1(16) 6_575 6_575
C18A C68A Tb1 96.5(16) 6_575 6_575
C67A C68A Tb1 88.4(19) . 6_575
C79A C68A Tb1 92.2(19) . 6_575
C78A C68A Tb1 62.8(17) . 6_575
C20A C68A Tb1 76.1(13) 6_575 6_575
C10A C68A Tb1 62.0(11) 6_575 6_575
C11A C68A Tb1 59.2(12) 6_575 6_575
C19A C68A Tb1 92.9(13) 6_575 6_575
C33A C69A C31A 157(5) 6_575 6_575
C33A C69A C72A 121(3) 6_575 .
C31A C69A C72A 79(3) 6_575 .
C31A C69A C63A 162(3) 6_575 .
C72A C69A C63A 104.9(17) . .
C33A C69A C70A 99(3) 6_575 .
C31A C69A C70A 58(3) 6_575 .
C72A C69A C70A 134(2) . .
C63A C69A C70A 111.2(18) . .
C33A C69A C34A 49(3) 6_575 6_575
C31A C69A C34A 148(3) 6_575 6_575
C72A C69A C34A 72.3(15) . 6_575
C70A C69A C34A 139.3(18) . 6_575
C31A C69A C27A 119(3) 6_575 6_575
C72A C69A C27A 149.2(18) . 6_575
C63A C69A C27A 50.4(11) . 6_575
C70A C69A C27A 61.2(14) . 6_575
C34A C69A C27A 81.9(14) 6_575 6_575
C23A C70A C22A 87(4) 6_575 6_575
C71A C70A C22A 127(4) . 6_575
C23A C70A C31A 110(4) 6_575 6_575
C71A C70A C31A 71(3) . 6_575
C22A C70A C31A 157(3) 6_575 6_575
C23A C70A C75A 87(4) 6_575 .
C71A C70A C75A 127(4) . .
C31A C70A C75A 150(3) 6_575 .
C23A C70A C69A 140(5) 6_575 .
C71A C70A C69A 104(4) . .
C22A C70A C69A 126(2) 6_575 .
C75A C70A C69A 122(2) . .
C23A C70A C27A 140(4) 6_575 6_575
C71A C70A C27A 165(3) . 6_575
C22A C70A C27A 57.2(17) 6_575 6_575
C31A C70A C27A 101(2) 6_575 6_575
C75A C70A C27A 54.7(15) . 6_575
C69A C70A C27A 69.4(15) . 6_575
C23A C70A C33A 159(5) 6_575 6_575
C71A C70A C33A 128(4) . 6_575
C22A C70A C33A 102(2) 6_575 6_575
C31A C70A C33A 57.2(18) 6_575 6_575
C75A C70A C33A 99.0(18) . 6_575
C22A C70A C24A 98(3) 6_575 6_575
C31A C70A C24A 97(2) 6_575 6_575
C75A C70A C24A 97(3) . 6_575
C69A C70A C24A 127(2) . 6_575
C27A C70A C24A 146.0(19) 6_575 6_575
C33A C70A C24A 148(2) 6_575 6_575
C23A C71A C24A 80(4) 6_575 6_575
C70A C71A C24A 122(4) . 6_575
C23A C71A C31A 105(4) 6_575 6_575
C70A C71A C31A 63(3) . 6_575
C24A C71A C31A 153(3) 6_575 6_575
C23A C71A C47A 152(4) 6_575 .
C70A C71A C47A 130(4) . .
C24A C71A C47A 93(2) 6_575 .
C31A C71A C47A 70(2) 6_575 .
C23A C71A C66A 67(4) 6_575 .
C70A C71A C66A 109(3) . .
C31A C71A C66A 154(2) 6_575 .
C47A C71A C66A 105.2(17) . .
C72A C72A C32A 71.6(11) 6_575 .
C72A C72A C42A 72.8(10) 6_575 .
C32A C72A C42A 139.2(19) . .
C72A C72A C69A 158.6(11) 6_575 .
C32A C72A C69A 94.8(16) . .
C42A C72A C69A 112.1(15) . .
C72A C72A C31A 134.2(12) 6_575 6_575
C32A C72A C31A 64.0(13) . 6_575
C42A C72A C31A 139.9(16) . 6_575
C72A C72A C34A 122.0(9) 6_575 6_575
C32A C72A C34A 146.9(13) . 6_575
C42A C72A C34A 50.7(9) . 6_575
C69A C72A C34A 61.7(13) . 6_575
C31A C72A C34A 92.0(15) 6_575 6_575
C21A C73A C20A 162(6) 6_575 6_575
C21A C73A C79A 158(5) 6_575 .
C20A C73A C75A 152(5) 6_575 .
C79A C73A C75A 116(3) . .
C21A C73A C81A 68(4) 6_575 .
C20A C73A C81A 94(3) 6_575 .
C79A C73A C81A 133(3) . .
C75A C73A C81A 106(2) . .
C20A C73A C22A 151(5) 6_575 6_575
C79A C73A C22A 113(2) . 6_575
C81A C73A C22A 111(2) . 6_575
C21A C73A C10A 121(4) 6_575 6_575
C79A C73A C10A 80(2) . 6_575
C75A C73A C10A 148(2) . 6_575
C81A C73A C10A 52.9(16) . 6_575
C22A C73A C10A 155(2) 6_575 6_575
C21A C73A C19A 146(5) 6_575 6_575
C20A C73A C19A 50(3) 6_575 6_575
C75A C73A C19A 104(2) . 6_575
C81A C73A C19A 140(2) . 6_575
C22A C73A C19A 101(2) 6_575 6_575
C10A C73A C19A 88.3(18) 6_575 6_575
C20A C73A C08A 119(3) 6_575 6_575
C79A C73A C08A 154(3) . 6_575
C75A C73A C08A 79.3(17) . 6_575
C22A C73A C08A 84.9(19) 6_575 6_575
C10A C73A C08A 76.7(14) 6_575 6_575
C19A C73A C08A 152(2) 6_575 6_575
C21A C73A Tb1 100(4) 6_575 6_575
C20A C73A Tb1 72(3) 6_575 6_575
C79A C73A Tb1 85(2) . 6_575
C75A C73A Tb1 97(2) . 6_575
C81A C73A Tb1 69.8(16) . 6_575
C22A C73A Tb1 103.0(18) 6_575 6_575
C10A C73A Tb1 55.9(9) 6_575 6_575
C19A C73A Tb1 80.3(13) 6_575 6_575
C08A C73A Tb1 71.2(11) 6_575 6_575
C29A C74A C36A 122(5) 6_575 6_575
C29A C74A C60A 164(5) 6_575 .
C36A C74A C60A 66(2) 6_575 .
C29A C74A C48A 47(4) 6_575 .
C36A C74A C48A 159(4) 6_575 .
C60A C74A C48A 120.1(19) . .
C29A C74A C80A 78(4) 6_575 .
C60A C74A C80A 110.3(18) . .
C48A C74A C80A 123.9(18) . .
C29A C74A C28A 69(4) 6_575 6_575
C36A C74A C28A 160(3) 6_575 6_575
C60A C74A C28A 98.9(17) . 6_575
C80A C74A C28A 146(2) . 6_575
C29A C74A C30A 160(5) 6_575 6_575
C48A C74A C30A 141(2) . 6_575
C80A C74A C30A 86.5(16) . 6_575
C28A C74A C30A 121.8(19) 6_575 6_575
C36A C74A C35A 95(2) 6_575 6_575
C60A C74A C35A 152(2) . 6_575
C48A C74A C35A 71.2(14) . 6_575
C80A C74A C35A 52.7(12) . 6_575
C28A C74A C35A 93.2(17) 6_575 6_575
C30A C74A C35A 133.5(19) 6_575 6_575
C22A C75A C21A 121(10) 6_575 6_575
C22A C75A C70A 54(10) 6_575 .
C21A C75A C70A 152(4) 6_575 .
C22A C75A C64A 128(10) 6_575 .
C21A C75A C64A 83(2) 6_575 .
C70A C75A C64A 123(2) . .
C22A C75A C73A 113(10) 6_575 .
C70A C75A C73A 127(3) . .
C64A C75A C73A 105.2(19) . .
C22A C75A C27A 96(10) 6_575 6_575
C21A C75A C27A 129(3) 6_575 6_575
C70A C75A C27A 77.5(19) . 6_575
C64A C75A C27A 46.0(13) . 6_575
C73A C75A C27A 150(2) . 6_575
C22A C75A C23A 57(10) 6_575 6_575
C21A C75A C23A 123(3) 6_575 6_575
C64A C75A C23A 148(3) . 6_575
C73A C75A C23A 99(2) . 6_575
C27A C75A C23A 105(2) 6_575 6_575
C08A C76A C07A 158(6) 6_575 6_575
C08A C76A C59A 146(5) 6_575 .
C07A C76A C59A 55(3) 6_575 .
C07A C76A C81A 166(4) 6_575 .
C59A C76A C81A 133(2) . .
C08A C76A C64A 92(4) 6_575 .
C07A C76A C64A 65(3) 6_575 .
C59A C76A C64A 118.6(18) . .
C81A C76A C64A 102.2(16) . .
C08A C76A C09A 49(4) 6_575 6_575
C07A C76A C09A 150(4) 6_575 6_575
C59A C76A C09A 96.7(19) . 6_575
C64A C76A C09A 135(2) . 6_575
C08A C76A C06A 150(5) 6_575 6_575
C07A C76A C06A 50(3) 6_575 6_575
C81A C76A C06A 137(2) . 6_575
C64A C76A C06A 112.5(18) . 6_575
C09A C76A C06A 101.0(18) 6_575 6_575
C07A C76A C21A 122(3) 6_575 6_575
C59A C76A C21A 159(3) . 6_575
C64A C76A C21A 57.4(13) . 6_575
C09A C76A C21A 79.7(14) 6_575 6_575
C06A C76A C21A 155(2) 6_575 6_575
C08A C76A C28A 123(4) 6_575 6_575
C59A C76A C28A 88.5(16) . 6_575
C81A C76A C28A 131.9(16) . 6_575
C09A C76A C28A 157(2) 6_575 6_575
C06A C76A C28A 82.7(16) 6_575 6_575
C21A C76A C28A 87.4(14) 6_575 6_575
C08A C76A Tb1 73(6) 6_575 6_575
C07A C76A Tb1 108(4) 6_575 6_575
C59A C76A Tb1 88(2) . 6_575
C81A C76A Tb1 65.1(18) . 6_575
C64A C76A Tb1 95.1(17) . 6_575
C09A C76A Tb1 57.0(13) 6_575 6_575
C06A C76A Tb1 86.8(15) 6_575 6_575
C21A C76A Tb1 72.5(12) 6_575 6_575
C28A C76A Tb1 100.6(13) 6_575 6_575
C12A C77A C11A 157(4) 6_575 6_575
C12A C77A C13A 65(3) 6_575 .
C11A C77A C13A 108(4) 6_575 .
C11A C77A C58A 131(3) 6_575 .
C13A C77A C58A 109(3) . .
C12A C77A C78A 148(4) 6_575 .
C13A C77A C78A 133(4) . .
C58A C77A C78A 107.5(19) . .
C12A C77A C03A 47(3) 6_575 6_575
C11A C77A C03A 127(3) 6_575 6_575
C13A C77A C03A 110(3) . 6_575
C78A C77A C03A 104(2) . 6_575
C12A C77A C17A 137(3) 6_575 6_575
C13A C77A C17A 76(2) . 6_575
C58A C77A C17A 152.1(19) . 6_575
C78A C77A C17A 58(2) . 6_575
C03A C77A C17A 147.1(16) 6_575 6_575
C12A C77A Tb1 90(3) 6_575 6_575
C11A C77A Tb1 68.2(17) 6_575 6_575
C13A C77A Tb1 88.2(15) . 6_575
C58A C77A Tb1 82.3(15) . 6_575
C78A C77A Tb1 68.9(15) . 6_575
C03A C77A Tb1 77.5(11) 6_575 6_575
C17A C77A Tb1 70.4(10) 6_575 6_575
C11A C78A C10A 152(6) 6_575 6_575
C11A C78A C82A 135(4) 6_575 .
C10A C78A C82A 48(3) 6_575 .
C11A C78A C68A 85(4) 6_575 .
C10A C78A C68A 82(3) 6_575 .
C82A C78A C68A 129(3) . .
C10A C78A C77A 144(4) 6_575 .
C82A C78A C77A 102(2) . .
C68A C78A C77A 120(3) . .
C10A C78A C17A 123(4) 6_575 6_575
C82A C78A C17A 155(3) . 6_575
C77A C78A C17A 75(2) . 6_575
C11A C78A C20A 127(4) 6_575 6_575
C82A C78A C20A 80(2) . 6_575
C68A C78A C20A 48.8(16) . 6_575
C77A C78A C20A 151(2) . 6_575
C17A C78A C20A 91.0(16) 6_575 6_575
C11A C78A Tb1 74(3) 6_575 6_575
C10A C78A Tb1 80(3) 6_575 6_575
C82A C78A Tb1 79.3(17) . 6_575
C68A C78A Tb1 83.6(18) . 6_575
C77A C78A Tb1 75.5(15) . 6_575
C17A C78A Tb1 76.4(14) 6_575 6_575
C20A C78A Tb1 77.0(12) 6_575 6_575
C19A C79A C20A 152(5) 6_575 6_575
C19A C79A C73A 138(5) 6_575 .
C19A C79A C68A 91(4) 6_575 .
C20A C79A C68A 77(3) 6_575 .
C73A C79A C68A 109(3) . .
C20A C79A C66A 140(4) 6_575 .
C73A C79A C66A 108(3) . .
C68A C79A C66A 126(2) . .
C19A C79A C18A 46(3) 6_575 6_575
C20A C79A C18A 119(3) 6_575 6_575
C73A C79A C18A 142(3) . 6_575
C66A C79A C18A 82.0(17) . 6_575
C20A C79A C24A 133(3) 6_575 6_575
C73A C79A C24A 102(2) . 6_575
C68A C79A C24A 129(2) . 6_575
C18A C79A C24A 86.1(16) 6_575 6_575
C19A C79A C21A 132(4) 6_575 6_575
C68A C79A C21A 115(2) . 6_575
C66A C79A C21A 101(2) . 6_575
C18A C79A C21A 144.5(19) 6_575 6_575
C24A C79A C21A 95.3(19) 6_575 6_575
C40A C80A C36A 100(2) 6_575 6_575
C40A C80A C39A 65.1(19) 6_575 6_575
C36A C80A C39A 151(3) 6_575 6_575
C40A C80A C43A 86(2) 6_575 .
C36A C80A C43A 143(3) 6_575 .
C36A C80A C62A 68.7(17) 6_575 .
C39A C80A C62A 95.6(16) 6_575 .
C43A C80A C62A 113.8(18) . .
C40A C80A C35A 129(3) 6_575 6_575
C36A C80A C35A 110(2) 6_575 6_575
C39A C80A C35A 68.8(15) 6_575 6_575
C43A C80A C35A 46.0(14) . 6_575
C62A C80A C35A 146(2) . 6_575
C40A C80A C29A 150(3) 6_575 6_575
C36A C80A C29A 60.3(17) 6_575 6_575
C39A C80A C29A 120.1(19) 6_575 6_575
C43A C80A C29A 97.4(17) . 6_575
C62A C80A C29A 125.6(18) . 6_575
C35A C80A C29A 52.4(12) 6_575 6_575
C40A C80A C74A 135(2) 6_575 .
C39A C80A C74A 139(2) 6_575 .
C43A C80A C74A 117.2(18) . .
C62A C80A C74A 105.9(17) . .
C35A C80A C74A 73.9(14) 6_575 .
C08A C81A C09A 89(3) 6_575 6_575
C08A C81A C82A 123(3) 6_575 .
C08A C81A C21A 82(2) 6_575 6_575
C09A C81A C21A 155(3) 6_575 6_575
C82A C81A C21A 145(3) . 6_575
C09A C81A C76A 81(2) 6_575 .
C82A C81A C76A 116(3) . .
C21A C81A C76A 87.7(18) 6_575 .
C08A C81A C73A 107(3) 6_575 .
C09A C81A C73A 144(4) 6_575 .
C82A C81A C73A 119(3) . .
C76A C81A C73A 111.5(17) . .
C08A C81A C10A 151(4) 6_575 6_575
C09A C81A C10A 76(2) 6_575 6_575
C21A C81A C10A 102(2) 6_575 6_575
C76A C81A C10A 145(3) . 6_575
C73A C81A C10A 76(2) . 6_575
C08A C81A C20A 131(3) 6_575 6_575
C09A C81A C20A 122(3) 6_575 6_575
C82A C81A C20A 93(2) . 6_575
C21A C81A C20A 53.7(14) 6_575 6_575
C76A C81A C20A 134.1(19) . 6_575
C10A C81A C20A 48.9(13) 6_575 6_575
C08A C81A Tb1 91(3) 6_575 6_575
C09A C81A Tb1 67(2) 6_575 6_575
C82A C81A Tb1 67.9(19) . 6_575
C21A C81A Tb1 89.7(17) 6_575 6_575
C76A C81A Tb1 86.3(19) . 6_575
C73A C81A Tb1 79.7(18) . 6_575
C10A C81A Tb1 60.4(13) 6_575 6_575
C20A C81A Tb1 71.4(12) 6_575 6_575
C09A C82A C10A 120(4) 6_575 6_575
C09A C82A C81A 48(3) 6_575 .
C10A C82A C81A 78(3) 6_575 .
C09A C82A C57A 72(4) 6_575 .
C10A C82A C57A 144(3) 6_575 .
C81A C82A C57A 120(3) . .
C09A C82A C78A 144(4) 6_575 .
C81A C82A C78A 111(3) . .
C57A C82A C78A 116(2) . .
C09A C82A C04A 56(3) 6_575 6_575
C10A C82A C04A 146(3) 6_575 6_575
C81A C82A C04A 104(3) . 6_575
C78A C82A C04A 125(2) . 6_575
C10A C82A C08A 97(2) 6_575 6_575
C57A C82A C08A 97(2) . 6_575
C78A C82A C08A 127(2) . 6_575
C04A C82A C08A 81.5(17) 6_575 6_575
C09A C82A Tb1 80(3) 6_575 6_575
C10A C82A Tb1 68.9(19) 6_575 6_575
C81A C82A Tb1 83.7(18) . 6_575
C57A C82A Tb1 82.4(18) . 6_575
C78A C82A Tb1 67.2(17) . 6_575
C04A C82A Tb1 77.3(16) 6_575 6_575
C08A C82A Tb1 78.8(13) 6_575 6_575
N3P Ni1P N2P 177.5(3) . .
N3P Ni1P N1P 90.00(13) . 6_575
N2P Ni1P N1P 89.93(13) . 6_575
N3P Ni1P N1P 90.00(13) . .
N2P Ni1P N1P 89.93(13) . .
N1P Ni1P N1P 177.0(3) 6_575 .
C02P N1P C07P 104.0(5) . 6_575
C02P N1P Ni1P 128.2(4) . .
C07P N1P Ni1P 127.9(4) 6_575 .
C04P N2P C04P 105.0(6) 6_575 .
C04P N2P Ni1P 127.5(3) 6_575 .
C04P N2P Ni1P 127.5(3) . .
C09P N3P C09P 104.9(6) 6_575 .
C09P N3P Ni1P 127.5(3) 6_575 .
C09P N3P Ni1P 127.5(3) . .
C06P C01P C02P 106.0(5) 6_575 .
C06P C01P C11P 129.0(6) 6_575 .
C02P C01P C11P 125.0(5) . .
N1P C02P C03P 124.0(5) . .
N1P C02P C01P 112.3(5) . .
C03P C02P C01P 123.7(5) . .
C04P C03P C02P 125.0(5) . .
C04P C03P H03P 117.5 . .
C02P C03P H03P 117.5 . .
C03P C04P N2P 125.4(5) . .
C03P C04P C05P 124.4(5) . .
N2P C04P C05P 110.2(5) . .
C05P C05P C04P 107.3(3) 6_575 .
C05P C05P C12P 129.3(4) 6_575 .
C04P C05P C12P 123.2(6) . .
C01P C06P C07P 106.0(5) 6_575 .
C01P C06P C13P 129.5(6) 6_575 .
C07P C06P C13P 124.4(5) . .
N1P C07P C08P 124.6(5) 6_575 .
N1P C07P C06P 111.8(5) 6_575 .
C08P C07P C06P 123.6(5) . .
C09P C08P C07P 124.4(6) . .
C09P C08P H08P 117.8 . .
C07P C08P H08P 117.8 . .
C08P C09P N3P 125.5(5) . .
C08P C09P C10P 123.9(5) . .
N3P C09P C10P 110.5(5) . .
C10P C10P C09P 107.0(4) 6_575 .
C10P C10P C14P 129.3(4) 6_575 .
C09P C10P C14P 123.6(6) . .
C01P C11P C15P 112.6(6) . .
C01P C11P H11A 109.1 . .
C15P C11P H11A 109.1 . .
C01P C11P H11B 109.1 . .
C15P C11P H11B 109.1 . .
H11A C11P H11B 107.8 . .
C05P C12P C16P 112.0(5) . .
C05P C12P H12A 109.2 . .
C16P C12P H12A 109.2 . .
C05P C12P H12B 109.2 . .
C16P C12P H12B 109.2 . .
H12A C12P H12B 107.9 . .
C06P C13P C17P 112.6(6) . .
C06P C13P H13A 109.1 . .
C17P C13P H13A 109.1 . .
C06P C13P H13B 109.1 . .
C17P C13P H13B 109.1 . .
H13A C13P H13B 107.8 . .
C10P C14P C18P 112.9(5) . .
C10P C14P H14A 109.0 . .
C18P C14P H14A 109.0 . .
C10P C14P H14B 109.0 . .
C18P C14P H14B 109.0 . .
H14A C14P H14B 107.8 . .
C11P C15P H15A 109.5 . .
C11P C15P H15B 109.5 . .
H15A C15P H15B 109.5 . .
C11P C15P H15C 109.5 . .
H15A C15P H15C 109.5 . .
H15B C15P H15C 109.5 . .
C12P C16P H16A 109.5 . .
C12P C16P H16B 109.5 . .
H16A C16P H16B 109.5 . .
C12P C16P H16C 109.5 . .
H16A C16P H16C 109.5 . .
H16B C16P H16C 109.5 . .
C13P C17P H17A 109.5 . .
C13P C17P H17B 109.5 . .
H17A C17P H17B 109.5 . .
C13P C17P H17C 109.5 . .
H17A C17P H17C 109.5 . .
H17B C17P H17C 109.5 . .
C14P C18P H18A 109.5 . .
C14P C18P H18B 109.5 . .
H18A C18P H18B 109.5 . .
C14P C18P H18C 109.5 . .
H18A C18P H18C 109.5 . .
H18B C18P H18C 109.5 . .
C06S C01S C02S 120.1(10) . .
C06S C01S H01S 119.9 . .
C02S C01S H01S 119.9 . .
C03S C02S C01S 119.4(11) . .
C03S C02S H02S 120.3 . .
C01S C02S H02S 120.3 . .
C02S C03S C04S 120.3(11) . .
C02S C03S H03S 119.9 . .
C04S C03S H03S 119.9 . .
C05S C04S C03S 119.4(10) . .
C05S C04S H04S 120.3 . .
C03S C04S H04S 120.3 . .
C04S C05S C06S 121.2(11) . .
C04S C05S H05S 119.4 . .
C06S C05S H05S 119.4 . .
C05S C06S C01S 119.5(10) . .
C05S C06S H06S 120.2 . .
C01S C06S H06S 120.2 . .
C09S C07S C12S 120.0 . .
C09S C07S H07S 120.0 . .
C12S C07S H07S 120.0 . .
C07S C09S C08S 120.0 . .
C07S C09S H09S 120.0 . .
C08S C09S H09S 120.0 . .
C10S C08S C09S 120.0 . .
C10S C08S H08S 120.0 . .
C09S C08S H08S 120.0 . .
C11S C10S C08S 120.0 . .
C11S C10S H10S 120.0 . .
C08S C10S H10S 120.0 . .
C10S C11S C12S 120.0 . .
C10S C11S H11S 120.0 . .
C12S C11S H11S 120.0 . .
C11S C12S C07S 120.0 . .
C11S C12S H12S 120.0 . .
C07S C12S H12S 120.0 . .

loop_
_geom_bond_atom_site_label_1
_geom_bond_atom_site_label_2
_geom_bond_distance
_geom_bond_site_symmetry_2
Tb1 C83 2.106(19) .
Tb1 N1 2.215(16) .
Tb1 C11A 2.32(2) .
Tb1 C10A 2.395(17) .
Tb1 C78A 2.40(3) 6_575
Tb1 C77A 2.50(2) 6_575
Tb1 C09A 2.538(19) .
Tb1 C82A 2.56(3) 6_575
Tb1 C12A 2.606(18) .
Tb1 C17A 2.614(16) .
Tb1 Tb1 2.653(5) 6_575
Tb1 C68A 2.69(3) 6_575
N1 C83 1.02(3) .
N1 Tb1 2.215(16) 6_575
C83 Tb1 2.106(19) 6_575
Tb2 Tb2 3.181(12) 6_575
Tb3 Tb3 2.86(3) 6_575
Tb4 Tb4 2.81(6) 6_575
Tb5 Tb5 2.76(13) 6_575
C01A C53A 0.71(3) 6_575
C01A C05A 1.36(3) .
C01A C50A 1.38(3) 6_575
C01A C38A 1.40(3) .
C01A C02A 1.42(3) .
C01A C56A 1.44(4) 6_575
C02A C51A 0.73(2) 6_575
C02A C50A 1.18(3) 6_575
C02A C15A 1.36(3) .
C02A C03A 1.36(3) .
C03A C58A 0.48(4) 6_575
C03A C57A 1.24(5) 6_575
C03A C51A 1.32(4) 6_575
C03A C04A 1.47(3) .
C03A C12A 1.51(3) .
C04A C57A 0.45(4) 6_575
C04A C56A 1.18(4) 6_575
C04A C09A 1.33(3) .
C04A C05A 1.39(3) .
C04A C82A 1.59(5) 6_575
C05A C56A 0.39(5) 6_575
C05A C06A 1.33(4) .
C05A C59A 1.36(4) 6_575
C05A C53A 1.37(4) 6_575
C06A C59A 0.51(4) 6_575
C06A C60A 1.02(4) 6_575
C06A C30A 1.38(4) .
C06A C07A 1.52(4) .
C06A C56A 1.53(4) 6_575
C07A C76A 0.76(3) 6_575
C07A C59A 1.16(3) 6_575
C07A C08A 1.30(3) .
C07A C64A 1.33(3) 6_575
C07A C28A 1.47(4) .
C08A C76A 0.56(3) 6_575
C08A C81A 0.91(3) 6_575
C08A C09A 1.33(3) .
C08A C21A 1.54(3) .
C08A C64A 1.58(3) 6_575
C09A C82A 0.75(3) 6_575
C09A C81A 0.99(3) 6_575
C09A C57A 1.39(4) 6_575
C09A C10A 1.59(2) .
C09A C76A 1.63(3) 6_575
C10A C78A 0.81(3) 6_575
C10A C82A 1.07(4) 6_575
C10A C20A 1.36(3) .
C10A C11A 1.51(4) .
C10A C81A 1.52(4) 6_575
C10A C68A 1.59(4) 6_575
C11A C78A 0.75(4) 6_575
C11A C77A 0.99(3) 6_575
C11A C17A 1.25(3) .
C11A C68A 1.61(4) 6_575
C12A C77A 0.77(3) 6_575
C12A C58A 1.07(4) 6_575
C12A C13A 1.14(3) 6_575
C12A C14A 1.69(3) .
C13A C12A 1.14(3) 6_575
C13A C77A 1.22(3) .
C13A C14A 1.35(3) .
C13A C13A 1.46(5) 6_575
C13A C16A 1.60(3) .
C13A Tb1 2.74(2) 6_575
C14A C52A 1.25(2) .
C14A C13A 1.35(3) 6_575
C14A C12A 1.69(3) 6_575
C15A C51A 1.04(3) 6_575
C15A C50A 1.23(3) 6_575
C15A C52A 1.33(2) .
C15A C49A 1.45(2) .
C15A C15A 1.46(4) 6_575
C16A C17A 1.46(2) 6_575
C16A C17A 1.46(2) .
C16A C13A 1.60(3) 6_575
C16A Tb1 3.009(12) 6_575
C17A C67A 0.78(2) 6_575
C17A C68A 1.26(4) 6_575
C17A C18A 1.53(2) .
C18A C67A 0.87(2) 6_575
C18A C68A 1.26(3) 6_575
C18A C26A 1.357(13) .
C18A C19A 1.37(2) .
C19A C79A 0.70(3) 6_575
C19A C66A 0.96(3) 6_575
C19A C24A 1.50(3) .
C19A C20A 1.56(3) .
C19A C68A 1.59(4) 6_575
C20A C73A 0.79(3) 6_575
C20A C79A 0.90(3) 6_575
C20A C21A 1.44(3) .
C20A C68A 1.49(4) 6_575
C21A C73A 0.67(3) 6_575
C21A C75A 1.07(4) 6_575
C21A C22A 1.19(4) .
C21A C81A 1.38(4) 6_575
C22A C75A 0.21(7) 6_575
C22A C70A 1.27(5) 6_575
C22A C23A 1.43(3) .
C22A C27A 1.55(3) .
C22A C73A 1.57(4) 6_575
C22A C64A 1.59(3) 6_575
C23A C71A 0.69(3) 6_575
C23A C70A 0.73(3) 6_575
C23A C24A 1.22(3) .
C23A C66A 1.47(4) 6_575
C23A C75A 1.53(4) 6_575
C24A C66A 0.56(3) 6_575
C24A C71A 1.13(4) 6_575
C24A C46A 1.46(3) 6_575
C25A C46A 1.284(19) .
C25A C46A 1.284(19) 6_575
C25A C47A 1.32(2) 6_575
C25A C47A 1.32(2) .
C26A C18A 1.357(13) 6_575
C26A C46A 1.47(2) 6_575
C26A C46A 1.47(2) .
C27A C64A 1.16(3) 6_575
C27A C28A 1.22(3) .
C27A C48A 1.23(3) 6_575
C27A C33A 1.40(3) .
C27A C63A 1.52(3) 6_575
C27A C75A 1.52(3) 6_575
C28A C48A 0.59(3) 6_575
C28A C64A 1.07(3) 6_575
C28A C29A 1.46(3) .
C28A C74A 1.56(3) 6_575
C29A C74A 0.59(3) 6_575
C29A C48A 1.09(3) 6_575
C29A C35A 1.35(3) .
C29A C36A 1.37(2) .
C29A C80A 1.53(3) 6_575
C30A C61A 0.79(3) 6_575
C30A C60A 0.81(3) 6_575
C30A C36A 1.29(4) .
C30A C37A 1.43(4) .
C31A C69A 0.84(3) 6_575
C31A C70A 1.33(4) 6_575
C31A C71A 1.41(4) 6_575
C31A C32A 1.57(3) .
C31A C72A 1.60(3) 6_575
C31A C33A 1.60(3) .
C32A C47A 1.19(2) 6_575
C32A C47A 1.19(2) .
C32A C72A 1.33(3) .
C32A C72A 1.33(3) 6_575
C32A C31A 1.57(3) 6_575
C33A C69A 0.79(3) 6_575
C33A C63A 0.80(3) 6_575
C33A C34A 1.48(3) .
C34A C65A 0.71(3) 6_575
C34A C63A 1.01(3) 6_575
C34A C35A 1.16(3) .
C34A C42A 1.57(3) .
C35A C65A 1.02(3) 6_575
C35A C43A 1.16(3) 6_575
C35A C80A 1.53(3) 6_575
C35A C63A 1.55(3) 6_575
C35A C39A 1.65(3) .
C36A C74A 0.97(3) 6_575
C36A C80A 1.08(3) 6_575
C36A C60A 1.29(3) 6_575
C36A C62A 1.44(3) 6_575
C36A C61A 1.54(3) 6_575
C36A C40A 1.62(3) .
C37A C54A 0.63(3) 6_575
C37A C61A 0.84(3) 6_575
C37A C38A 1.29(3) .
C37A C45A 1.37(3) .
C38A C54A 0.84(3) 6_575
C38A C53A 0.92(3) 6_575
C38A C41A 1.39(3) .
C38A C50A 1.56(3) 6_575
C39A C43A 0.56(3) 6_575
C39A C39A 1.12(4) 6_575
C39A C40A 1.33(3) .
C39A C80A 1.38(3) 6_575
C39A C43A 1.43(3) .
C40A C62A 0.77(2) 6_575
C40A C80A 1.04(3) 6_575
C40A C44A 1.35(2) .
C41A C41A 1.20(5) 6_575
C41A C49A 1.28(3) .
C41A C55A 1.31(2) .
C41A C50A 1.55(3) 6_575
C41A C54A 1.61(3) 6_575
C42A C65A 1.38(2) 6_575
C42A C65A 1.38(2) .
C42A C72A 1.43(2) 6_575
C42A C72A 1.43(2) .
C42A C34A 1.57(3) 6_575
C43A C39A 0.56(3) 6_575
C43A C35A 1.16(3) 6_575
C43A C65A 1.33(3) .
C43A C80A 1.42(3) .
C43A C43A 1.54(5) 6_575
C44A C62A 1.28(2) .
C44A C62A 1.28(2) 6_575
C44A C40A 1.35(2) 6_575
C44A C45A 1.56(3) .
C44A C45A 1.56(3) 6_575
C45A C55A 1.14(2) .
C45A C45A 1.33(4) 6_575
C45A C54A 1.49(3) 6_575
C45A C61A 1.65(3) 6_575
C45A C62A 1.67(3) 6_575
C46A C46A 1.19(4) 6_575
C46A C24A 1.46(3) 6_575
C46A C66A 1.46(3) .
C47A C47A 0.75(5) 6_575
C47A C71A 1.56(3) .
C48A C28A 0.59(3) 6_575
C48A C29A 1.09(3) 6_575
C48A C27A 1.23(3) 6_575
C48A C63A 1.38(3) .
C48A C74A 1.40(4) .
C48A C64A 1.55(3) .
C49A C41A 1.28(3) 6_575
C49A C15A 1.45(2) 6_575
C49A C50A 1.45(2) 6_575
C49A C50A 1.45(2) .
C50A C02A 1.18(3) 6_575
C50A C15A 1.23(3) 6_575
C50A C53A 1.28(3) .
C50A C01A 1.38(3) 6_575
C50A C51A 1.45(3) .
C50A C41A 1.55(3) 6_575
C50A C38A 1.56(3) 6_575
C51A C02A 0.73(2) 6_575
C51A C15A 1.04(3) 6_575
C51A C03A 1.32(4) 6_575
C51A C58A 1.52(4) .
C51A C52A 1.60(2) .
C52A C15A 1.33(2) 6_575
C52A C51A 1.60(2) 6_575
C53A C01A 0.71(3) 6_575
C53A C38A 0.92(3) 6_575
C53A C05A 1.37(4) 6_575
C53A C54A 1.36(4) .
C53A C56A 1.62(4) .
C54A C37A 0.63(3) 6_575
C54A C38A 0.84(3) 6_575
C54A C61A 1.32(3) .
C54A C45A 1.49(3) 6_575
C54A C41A 1.61(3) 6_575
C55A C45A 1.14(2) 6_575
C55A C41A 1.31(2) 6_575
C56A C05A 0.39(5) 6_575
C56A C04A 1.18(4) 6_575
C56A C01A 1.44(4) 6_575
C56A C59A 1.47(4) .
C56A C06A 1.53(4) 6_575
C56A C57A 1.59(4) .
C57A C04A 0.45(4) 6_575
C57A C03A 1.24(5) 6_575
C57A C09A 1.39(4) 6_575
C57A C82A 1.42(3) .
C57A C58A 1.43(3) .
C57A Tb1 2.76(4) 6_575
C58A C03A 0.48(4) 6_575
C58A C12A 1.07(4) 6_575
C58A C77A 1.47(3) .
C58A Tb1 2.72(3) 6_575
C59A C06A 0.51(4) 6_575
C59A C07A 1.16(3) 6_575
C59A C05A 1.36(4) 6_575
C59A C60A 1.37(3) .
C59A C76A 1.41(3) .
C60A C06A 1.02(4) 6_575
C60A C36A 1.29(3) 6_575
C60A C74A 1.33(3) .
C60A C61A 1.57(3) .
C61A C30A 0.79(3) 6_575
C61A C37A 0.84(3) 6_575
C61A C62A 1.43(3) .
C61A C36A 1.54(3) 6_575
C61A C45A 1.65(3) 6_575
C62A C40A 0.77(2) 6_575
C62A C80A 1.43(3) .
C62A C36A 1.44(3) 6_575
C62A C45A 1.67(3) 6_575
C63A C33A 0.80(3) 6_575
C63A C34A 1.01(3) 6_575
C63A C69A 1.52(3) .
C63A C27A 1.52(3) 6_575
C63A C35A 1.55(3) 6_575
C63A C65A 1.66(3) .
C64A C28A 1.07(3) 6_575
C64A C27A 1.16(3) 6_575
C64A C07A 1.33(3) 6_575
C64A C75A 1.45(3) .
C64A C76A 1.45(3) .
C64A C08A 1.58(3) 6_575
C64A C22A 1.59(3) 6_575
C65A C34A 0.71(3) 6_575
C65A C35A 1.02(3) 6_575
C66A C24A 0.56(3) 6_575
C66A C19A 0.96(3) 6_575
C66A C79A 1.43(4) .
C66A C23A 1.47(4) 6_575
C66A C71A 1.60(3) .
C67A C17A 0.78(2) 6_575
C67A C18A 0.87(2) 6_575
C67A C68A 1.28(4) .
C67A Tb1 2.95(2) 6_575
C68A C17A 1.26(4) 6_575
C68A C18A 1.26(3) 6_575
C68A C79A 1.41(4) .
C68A C78A 1.49(4) .
C68A C20A 1.49(4) 6_575
C68A C10A 1.59(4) 6_575
C68A C11A 1.61(4) 6_575
C68A C19A 1.59(4) 6_575
C68A Tb1 2.69(3) 6_575
C69A C33A 0.79(3) 6_575
C69A C31A 0.84(3) 6_575
C69A C72A 1.52(3) .
C69A C70A 1.57(4) .
C70A C23A 0.73(3) 6_575
C70A C71A 1.07(4) .
C70A C22A 1.27(5) 6_575
C70A C31A 1.33(4) 6_575
C70A C75A 1.38(5) .
C71A C23A 0.69(3) 6_575
C71A C24A 1.13(4) 6_575
C71A C31A 1.41(4) 6_575
C72A C72A 0.84(5) 6_575
C72A C31A 1.60(3) 6_575
C73A C21A 0.67(3) 6_575
C73A C20A 0.79(3) 6_575
C73A C79A 1.35(4) .
C73A C75A 1.47(3) .
C73A C81A 1.48(3) .
C73A C22A 1.57(4) 6_575
C73A Tb1 2.88(3) 6_575
C74A C29A 0.59(3) 6_575
C74A C36A 0.97(3) 6_575
C74A C80A 1.54(3) .
C74A C28A 1.56(3) 6_575
C75A C22A 0.21(7) 6_575
C75A C21A 1.07(4) 6_575
C75A C27A 1.52(3) 6_575
C75A C23A 1.53(4) 6_575
C76A C08A 0.56(3) 6_575
C76A C07A 0.76(3) 6_575
C76A C81A 1.45(3) .
C76A C09A 1.63(3) 6_575
C76A Tb1 3.03(4) 6_575
C77A C12A 0.77(3) 6_575
C77A C11A 0.99(3) 6_575
C77A C78A 1.50(3) .
C77A Tb1 2.50(2) 6_575
C78A C11A 0.75(4) 6_575
C78A C10A 0.81(3) 6_575
C78A C82A 1.44(4) .
C78A Tb1 2.40(3) 6_575
C79A C19A 0.70(3) 6_575
C79A C20A 0.90(3) 6_575
C80A C40A 1.04(3) 6_575
C80A C36A 1.08(3) 6_575
C80A C39A 1.38(3) 6_575
C80A C35A 1.53(3) 6_575
C80A C29A 1.53(3) 6_575
C81A C08A 0.91(3) 6_575
C81A C09A 0.99(3) 6_575
C81A C82A 1.31(4) .
C81A C21A 1.38(4) 6_575
C81A C10A 1.52(4) 6_575
C81A Tb1 2.75(3) 6_575
C82A C09A 0.75(3) 6_575
C82A C10A 1.07(4) 6_575
C82A C04A 1.59(5) 6_575
C82A Tb1 2.56(3) 6_575
Ni1P N3P 1.963(6) .
Ni1P N2P 1.963(6) .
Ni1P N1P 1.969(5) 6_575
Ni1P N1P 1.969(5) .
N1P C02P 1.374(7) .
N1P C07P 1.378(7) 6_575
N2P C04P 1.379(7) 6_575
N2P C04P 1.379(7) .
N3P C09P 1.381(7) 6_575
N3P C09P 1.381(7) .
C01P C06P 1.378(8) 6_575
C01P C02P 1.431(9) .
C01P C11P 1.497(9) .
C02P C03P 1.384(8) .
C03P C04P 1.358(9) .
C03P H03P 0.9500 .
C04P C05P 1.451(7) .
C05P C05P 1.325(13) 6_575
C05P C12P 1.511(8) .
C06P C01P 1.378(8) 6_575
C06P C07P 1.437(9) .
C06P C13P 1.498(9) .
C07P N1P 1.378(7) 6_575
C07P C08P 1.384(8) .
C08P C09P 1.363(9) .
C08P H08P 0.9500 .
C09P C10P 1.449(8) .
C10P C10P 1.341(14) 6_575
C10P C14P 1.501(9) .
C11P C15P 1.526(10) .
C11P H11A 0.9900 .
C11P H11B 0.9900 .
C12P C16P 1.523(10) .
C12P H12A 0.9900 .
C12P H12B 0.9900 .
C13P C17P 1.521(11) .
C13P H13A 0.9900 .
C13P H13B 0.9900 .
C14P C18P 1.540(11) .
C14P H14A 0.9900 .
C14P H14B 0.9900 .
C15P H15A 0.9800 .
C15P H15B 0.9800 .
C15P H15C 0.9800 .
C16P H16A 0.9800 .
C16P H16B 0.9800 .
C16P H16C 0.9800 .
C17P H17A 0.9800 .
C17P H17B 0.9800 .
C17P H17C 0.9800 .
C18P H18A 0.9800 .
C18P H18B 0.9800 .
C18P H18C 0.9800 .
C01S C06S 1.364(15) .
C01S C02S 1.386(15) .
C01S H01S 0.9500 .
C02S C03S 1.351(16) .
C02S H02S 0.9500 .
C03S C04S 1.380(18) .
C03S H03S 0.9500 .
C04S C05S 1.353(17) .
C04S H04S 0.9500 .
C05S C06S 1.354(15) .
C05S H05S 0.9500 .
C06S H06S 0.9500 .
C07S C09S 1.3900 .
C07S C12S 1.3900 .
C07S H07S 0.9500 .
C09S C08S 1.3900 .
C09S H09S 0.9500 .
C08S C10S 1.3900 .
C08S H08S 0.9500 .
C10S C11S 1.3900 .
C10S H10S 0.9500 .
C11S C12S 1.3900 .
C11S H11S 0.9500 .
C12S H12S 0.9500 .
